data_4350791
loop_
_publ_author_name
'Christian N. Garon'
'Maxime Daigle'
'Isabelle Levesque'
'Philippe Dufour'
'Hassan Iden'
'Christian Tessier'
'Thierry Maris'
'Jean-Fran\,cois Morin'
'Fr\'ed\'eric-Georges Fontaine'

_publ_section_title
;
 On the Interaction of Acetone with Electrophilic Metallocavitands Having
 Extended Cavities
;
_journal_name_full 'Inorganic Chemistry'
_journal_page_first 10384
_journal_page_last 10393
_journal_paper_doi 10.1021/ic3015755
_journal_volume 51
_journal_year 2012
_chemical_formula_moiety 'C72 H74 B3 O10 Ta3,  1.5(C7 H8), C3 H6 O1 '
_chemical_formula_sum 'C85.5 H92 B3 O11 Ta3'
_chemical_name_systematic
;
 (\m3-Hydroxo)-(\m2-hydroxo)-tris(\m2-4-(2-phenylethynyl)phenylboronato)
-bis(\m2-oxo)-tris(\h5-pentamethyl-cyclopentadienyl)-tri-tantalum 
acetone toluene solvate
;
_space_group_IT_number 14
_space_group_name_Hall '-P 2yn'
_space_group_name_H-M_alt 'P 1 21/n 1'
_symmetry_cell_setting monoclinic
_symmetry_Int_Tables_number 14
_symmetry_space_group_name_Hall '-P 2yn'
_symmetry_space_group_name_H-M 'P 1 21/n 1'
_cell_angle_alpha 90
_cell_angle_beta 91.000(2)
_cell_angle_gamma 90
_cell_formula_units_Z 4
_cell_length_a 12.5477(4)
_cell_length_b 31.1331(10)
_cell_length_c 19.3082(6)
_cell_volume 7541.6(4)
_diffrn_ambient_temperature 100
_exptl_crystal_density_diffrn 1.648
_exptl_crystal_F_000 4312
_refine_ls_R_factor_gt 0.0311
_refine_ls_wR_factor_gt 0.0311
_cod_data_source_file Ta3-4PhEt.cif
_cod_data_source_block Ta3-4PhEt
_cod_original_sg_symbol_H-M 'P 21/n'
_cod_database_code 4350791

loop_
_space_group_symop_id
_space_group_symop_operation_xyz
1 x,y,z
2 1/2-x,1/2+y,1/2-z
3 -x,-y,-z
4 1/2+x,1/2-y,1/2+z

loop_
_atom_site_label
_atom_site_type_symbol
_atom_site_thermal_displace_type
_atom_site_fract_x
_atom_site_fract_y
_atom_site_fract_z
_atom_site_occupancy
_atom_site_U_iso_or_equiv
_atom_site_calc_flag
_atom_site_refinement_flags
_atom_site_disorder_assembly
_atom_site_disorder_group
Ta1 Ta Uiso -0.07979(1) 0.29020(1) 0.58417(1) 1.000 0.0500 . . . .
Ta2 Ta Uiso 0.14725(1) 0.28858(1) 0.49676(1) 1.000 0.0500 . . . .
Ta3 Ta Uiso 0.15084(1) 0.29497(1) 0.67294(1) 1.000 0.0500 . . . .
O1 O Uiso -0.0975(2) 0.24860(9) 0.66147(13) 1.000 0.0500 . . . .
O2 O Uiso -0.0995(2) 0.24314(9) 0.51603(14) 1.000 0.0500 . . . .
O3 O Uiso 0.0651(2) 0.23994(9) 0.45512(13) 1.000 0.0500 . . . .
O4 O Uiso 0.2597(2) 0.24676(9) 0.52743(13) 1.000 0.0500 . . . .
O5 O Uiso 0.2613(2) 0.25108(9) 0.65084(14) 1.000 0.0500 . . . .
O6 O Uiso 0.0684(2) 0.25082(9) 0.72281(13) 1.000 0.0500 . . . .
O7 O Uiso 0.0100(2) 0.31860(8) 0.51087(13) 1.000 0.0500 . . . .
O8 O Uiso 0.1997(2) 0.32298(8) 0.58200(13) 1.000 0.0500 . . . .
O9 O Uiso 0.0130(2) 0.32405(8) 0.65151(13) 1.000 0.0500 . . . .
O10 O Uiso 0.07623(19) 0.26017(8) 0.58756(12) 1.000 0.0500 . . . .
C1 C Uiso -0.0536(3) 0.18815(13) 0.7460(2) 1.000 0.0500 . . . .
C2 C Uiso 0.0247(4) 0.16837(17) 0.7870(3) 1.000 0.0500 . . . .
C3 C Uiso 0.0080(5) 0.12821(19) 0.8159(3) 1.000 0.0500 . . . .
C4 C Uiso -0.0876(4) 0.10667(14) 0.8056(2) 1.000 0.0500 . . . .
C5 C Uiso -0.1673(4) 0.12677(14) 0.7670(2) 1.000 0.0500 . . . .
C6 C Uiso -0.1493(3) 0.16660(13) 0.7371(2) 1.000 0.0500 . . . .
C7 C Uiso -0.1000(4) 0.06390(16) 0.8334(2) 1.000 0.0500 . . . .
C8 C Uiso -0.1026(4) 0.02855(15) 0.8563(3) 1.000 0.0500 . . . .
C9 C Uiso -0.101(2) -0.0132(4) 0.8936(8) 1.000 0.0500 . . . .
C10 C Uiso -0.114(2) -0.0152(4) 0.9648(8) 1.000 0.0500 . . . .
C11 C Uiso -0.1083(14) -0.0546(5) 0.9987(5) 1.000 0.0500 . . . .
C12 C Uiso -0.0894(10) -0.0919(4) 0.9613(5) 1.000 0.0500 . . . .
C13 C Uiso -0.0762(12) -0.0898(4) 0.8901(5) 1.000 0.0500 . . . .
C14 C Uiso -0.0820(17) -0.0505(5) 0.8562(5) 1.000 0.0500 . . . .
C15 C Uiso -0.0691(3) 0.17959(12) 0.4376(2) 1.000 0.0500 . . . .
C16 C Uiso -0.0107(3) 0.15950(13) 0.3856(2) 1.000 0.0500 . . . .
C17 C Uiso -0.0451(3) 0.12164(13) 0.3552(2) 1.000 0.0500 . . . .
C18 C Uiso -0.1394(3) 0.10196(13) 0.3763(2) 1.000 0.0500 . . . .
C19 C Uiso -0.1979(3) 0.12164(13) 0.4287(2) 1.000 0.0500 . . . .
C20 C Uiso -0.1631(3) 0.15946(13) 0.4585(2) 1.000 0.0500 . . . .
C21 C Uiso -0.1743(4) 0.06188(14) 0.3460(2) 1.000 0.0500 . . . .
C22 C Uiso -0.2001(4) 0.02897(15) 0.3225(3) 1.000 0.0500 . . . .
C23 C Uiso -0.2364(15) -0.0134(5) 0.2884(10) 1.000 0.0500 . . . .
C24 C Uiso -0.2559(17) -0.0482(7) 0.3315(8) 1.000 0.0500 . . . .
C25 C Uiso -0.2865(17) -0.0874(6) 0.3031(11) 1.000 0.0500 . . . .
C26 C Uiso -0.2974(15) -0.0918(5) 0.2317(11) 1.000 0.0500 . . . .
C27 C Uiso -0.2779(13) -0.0570(5) 0.1887(9) 1.000 0.0500 . . . .
C28 C Uiso -0.2473(12) -0.0178(5) 0.2170(9) 1.000 0.0500 . . . .
C29 C Uiso 0.3921(3) 0.20083(12) 0.5944(2) 1.000 0.0500 . . . .
C30 C Uiso 0.4382(4) 0.18476(15) 0.5341(2) 1.000 0.0500 . . . .
C31 C Uiso 0.5191(4) 0.15463(16) 0.5361(2) 1.000 0.0500 . . . .
C32 C Uiso 0.5577(3) 0.13888(13) 0.5996(2) 1.000 0.0500 . . . .
C33 C Uiso 0.5148(4) 0.15521(14) 0.6603(2) 1.000 0.0500 . . . .
C34 C Uiso 0.4330(3) 0.18569(13) 0.6570(2) 1.000 0.0500 . . . .
C35 C Uiso 0.6383(4) 0.10574(15) 0.6011(2) 1.000 0.0500 . . . .
C36 C Uiso 0.7006(4) 0.07776(15) 0.5989(2) 1.000 0.0500 . . . .
C37 C Uiso 0.7767(4) 0.04313(14) 0.5920(3) 1.000 0.0500 . . . .
C38 C Uiso 0.8438(4) 0.03111(16) 0.6476(3) 1.000 0.0500 . . . .
C39 C Uiso 0.9186(4) -0.00091(17) 0.6388(3) 1.000 0.0500 . . . .
C40 C Uiso 0.9277(4) -0.02155(17) 0.5765(3) 1.000 0.0500 . . . .
C41 C Uiso 0.8603(4) -0.01046(17) 0.5219(3) 1.000 0.0500 . . . .
C42 C Uiso 0.7853(4) 0.02163(15) 0.5296(3) 1.000 0.0500 . . . .
C43 C Uiso -0.2176(3) 0.33346(14) 0.6398(2) 1.000 0.0500 . . . .
C44 C Uiso -0.2722(3) 0.29640(14) 0.6162(3) 1.000 0.0500 . . . .
C45 C Uiso -0.2716(3) 0.29610(14) 0.5438(2) 1.000 0.0500 . . . .
C46 C Uiso -0.2172(3) 0.33257(14) 0.5211(2) 1.000 0.0500 . . . .
C47 C Uiso -0.1830(3) 0.35636(13) 0.5802(2) 1.000 0.0500 . . . .
C48 C Uiso -0.2046(4) 0.3467(2) 0.7140(3) 1.000 0.0500 . . . .
C49 C Uiso -0.3253(4) 0.26352(18) 0.6605(3) 1.000 0.0500 . . . .
C50 C Uiso -0.3245(4) 0.26387(17) 0.4965(3) 1.000 0.0500 . . . .
C51 C Uiso -0.2040(4) 0.34537(19) 0.4463(3) 1.000 0.0500 . . . .
C52 C Uiso -0.1268(4) 0.39877(14) 0.5801(3) 1.000 0.0500 . . . .
C53 C Uiso 0.2393(4) 0.35096(14) 0.4430(2) 1.000 0.0500 . . . .
C54 C Uiso 0.1455(3) 0.34450(14) 0.4024(2) 1.000 0.0500 . . . .
C55 C Uiso 0.1520(3) 0.30428(14) 0.3708(2) 1.000 0.0500 . . . .
C56 C Uiso 0.2497(3) 0.28514(14) 0.3905(2) 1.000 0.0500 . . . .
C57 C Uiso 0.3045(3) 0.31451(15) 0.4352(2) 1.000 0.0500 . . . .
C58 C Uiso 0.2667(5) 0.39120(17) 0.4813(3) 1.000 0.0500 . . . .
C59 C Uiso 0.0606(4) 0.37768(16) 0.3922(3) 1.000 0.0500 . . . .
C60 C Uiso 0.0716(4) 0.28502(17) 0.3216(2) 1.000 0.0500 . . . .
C61 C Uiso 0.2895(4) 0.24227(16) 0.3662(3) 1.000 0.0500 . . . .
C62 C Uiso 0.4131(4) 0.3085(2) 0.4671(4) 1.000 0.0500 . . . .
C63 C Uiso 0.3112(3) 0.32193(13) 0.7330(2) 1.000 0.0500 . . . .
C64 C Uiso 0.2518(3) 0.29842(13) 0.78170(19) 1.000 0.0500 . . . .
C65 C Uiso 0.1557(3) 0.32156(14) 0.7945(2) 1.000 0.0500 . . . .
C66 C Uiso 0.1566(3) 0.35886(13) 0.7536(2) 1.000 0.0500 . . . .
C67 C Uiso 0.2521(3) 0.35926(13) 0.7150(2) 1.000 0.0500 . . . .
C68 C Uiso 0.4199(3) 0.31034(16) 0.7071(3) 1.000 0.0500 . . . .
C69 C Uiso 0.2831(4) 0.25627(14) 0.8146(2) 1.000 0.0500 . . . .
C70 C Uiso 0.0732(4) 0.30870(17) 0.8460(2) 1.000 0.0500 . . . .
C71 C Uiso 0.0762(4) 0.39423(15) 0.7536(3) 1.000 0.0500 . . . .
C72 C Uiso 0.2895(4) 0.39462(15) 0.6694(2) 1.000 0.0500 . . . .
C97 C Uiso -0.102(2) -0.0151(4) 0.8781(8) 1.000 0.0500 . . . .
C98 C Uiso -0.099(2) -0.0230(4) 0.9490(8) 1.000 0.0500 . . . .
C99 C Uiso -0.0889(14) -0.0648(5) 0.9733(5) 1.000 0.0500 . . . .
C100 C Uiso -0.0821(11) -0.0988(4) 0.9268(5) 1.000 0.0500 . . . .
C101 C Uiso -0.0850(12) -0.0909(4) 0.8560(5) 1.000 0.0500 . . . .
C102 C Uiso -0.0947(18) -0.0490(5) 0.8316(5) 1.000 0.0500 . . . .
C104 C Uiso -0.2854(17) -0.0400(7) 0.3414(9) 1.000 0.0500 . . . .
C105 C Uiso -0.3177(16) -0.0799(6) 0.3164(11) 1.000 0.0500 . . . .
C106 C Uiso -0.2932(15) -0.0921(5) 0.2493(11) 1.000 0.0500 . . . .
C107 C Uiso -0.2364(13) -0.0644(5) 0.2072(8) 1.000 0.0500 . . . .
C108 C Uiso -0.2040(11) -0.0245(5) 0.2321(9) 1.000 0.0500 . . . .
B1 B Uiso -0.0269(3) 0.23196(15) 0.7081(2) 1.000 0.0500 . . . .
B2 B Uiso -0.0316(3) 0.22341(15) 0.4721(2) 1.000 0.0500 . . . .
B3 B Uiso 0.2976(3) 0.23487(14) 0.5909(2) 1.000 0.0500 . . . .
C76 C Uiso 0.5955(14) -0.0216(5) 0.6825(7) 1.000 0.0500 . . . .
C77 C Uiso 0.6709(14) -0.0543(6) 0.6801(8) 1.000 0.0500 . . . .
C78 C Uiso 0.6769(15) -0.0803(5) 0.6217(10) 1.000 0.0500 . . . .
C79 C Uiso 0.6073(18) -0.0737(6) 0.5659(8) 1.000 0.0500 . . . .
C80 C Uiso 0.5319(15) -0.0410(6) 0.5684(7) 1.000 0.0500 . . . .
C81 C Uiso 0.5259(12) -0.0150(5) 0.6267(8) 1.000 0.0500 . . . .
C82 C Uiso 0.595(3) 0.0085(12) 0.7452(15) 1.000 0.0500 . . . .
C83 C Uiso 0.6493(14) -0.0416(5) 0.6830(7) 1.000 0.0500 . . . .
C84 C Uiso 0.5634(14) -0.0152(5) 0.6659(9) 1.000 0.0500 . . . .
C85 C Uiso 0.5053(12) -0.0222(5) 0.6050(9) 1.000 0.0500 . . . .
C86 C Uiso 0.5329(15) -0.0557(6) 0.5613(8) 1.000 0.0500 . . . .
C87 C Uiso 0.6187(17) -0.0821(5) 0.5784(8) 1.000 0.0500 . . . .
C88 C Uiso 0.6769(14) -0.0751(5) 0.6392(8) 1.000 0.0500 . . . .
C89 C Uiso 0.528(3) 0.0191(12) 0.7171(16) 1.000 0.0500 . . . .
O11 O Uiso 0.5682(3) 0.32356(10) 0.10068(19) 1.000 0.0500 . . . .
C90 C Uiso 0.1176(9) 0.4941(5) 0.5411(6) 1.000 0.0500 . . . .
C91 C Uiso 0.1000(8) 0.4921(4) 0.4699(6) 1.000 0.0500 . . . .
C92 C Uiso -0.0024(9) 0.4974(4) 0.4426(5) 1.000 0.0500 . . . .
C93 C Uiso -0.0872(8) 0.5047(5) 0.4864(6) 1.000 0.0500 . . . .
C94 C Uiso -0.0695(10) 0.5067(5) 0.5576(5) 1.000 0.0500 . . . .
C95 C Uiso 0.0328(12) 0.5014(5) 0.5850(5) 1.000 0.0500 . . . .
C96 C Uiso -0.0217(15) 0.4951(6) 0.3644(7) 1.000 0.0500 . . . .
C73 C Uiso 0.6657(5) 0.3641(2) 0.0212(4) 1.000 0.0500 . . . .
C74 C Uiso 0.5842(5) 0.35799(17) 0.0781(3) 1.000 0.0500 . . . .
C75 C Uiso 0.5222(6) 0.3964(2) 0.0987(5) 1.000 0.0500 . . . .
H1 H Uiso -0.01140 0.34360 0.48600 1.000 0.0500 . . . .
H2 H Uiso 0.24100 0.34850 0.57970 1.000 0.0500 . . . .
H3 H Uiso -0.00710 0.35090 0.67080 1.000 0.0500 . . . .
H4 H Uiso 0.09070 0.18270 0.79520 1.000 0.0500 . . . .
H5 H Uiso 0.06300 0.11530 0.84310 1.000 0.0500 . . . .
H6 H Uiso -0.23470 0.11320 0.76090 1.000 0.0500 . . . .
H7 H Uiso -0.20430 0.17940 0.70970 1.000 0.0500 . . . .
H8 H Uiso -0.12710 0.01030 0.99040 1.000 0.0500 . . . .
H9 H Uiso -0.11730 -0.05600 1.04740 1.000 0.0500 . . . .
H10 H Uiso -0.08540 -0.11880 0.98450 1.000 0.0500 . . . .
H11 H Uiso -0.06320 -0.11530 0.86450 1.000 0.0500 . . . .
H12 H Uiso -0.07300 -0.04910 0.80750 1.000 0.0500 . . . .
H13 H Uiso 0.05390 0.17220 0.37080 1.000 0.0500 . . . .
H14 H Uiso -0.00440 0.10890 0.31970 1.000 0.0500 . . . .
H15 H Uiso -0.26210 0.10880 0.44390 1.000 0.0500 . . . .
H16 H Uiso -0.20390 0.17220 0.49400 1.000 0.0500 . . . .
H17 H Uiso -0.24840 -0.04520 0.38030 1.000 0.0500 . . . .
H18 H Uiso -0.29980 -0.11120 0.33250 1.000 0.0500 . . . .
H19 H Uiso -0.31830 -0.11860 0.21230 1.000 0.0500 . . . .
H20 H Uiso -0.28540 -0.06000 0.13980 1.000 0.0500 . . . .
H21 H Uiso -0.23400 0.00600 0.18760 1.000 0.0500 . . . .
H22 H Uiso 0.41310 0.19490 0.49040 1.000 0.0500 . . . .
H23 H Uiso 0.54860 0.14460 0.49410 1.000 0.0500 . . . .
H24 H Uiso 0.54120 0.14560 0.70400 1.000 0.0500 . . . .
H25 H Uiso 0.40460 0.19640 0.69890 1.000 0.0500 . . . .
H26 H Uiso 0.83780 0.04500 0.69110 1.000 0.0500 . . . .
H27 H Uiso 0.96430 -0.00870 0.67650 1.000 0.0500 . . . .
H28 H Uiso 0.97990 -0.04330 0.57080 1.000 0.0500 . . . .
H29 H Uiso 0.86560 -0.02500 0.47890 1.000 0.0500 . . . .
H30 H Uiso 0.73930 0.02900 0.49180 1.000 0.0500 . . . .
H31 H Uiso -0.27260 0.34320 0.73750 1.000 0.0500 . . . .
H32 H Uiso -0.18230 0.37680 0.71630 1.000 0.0500 . . . .
H33 H Uiso -0.15040 0.32860 0.73670 1.000 0.0500 . . . .
H34 H Uiso -0.40270 0.26780 0.65830 1.000 0.0500 . . . .
H35 H Uiso -0.29990 0.26660 0.70860 1.000 0.0500 . . . .
H36 H Uiso -0.30800 0.23470 0.64370 1.000 0.0500 . . . .
H37 H Uiso -0.37830 0.24790 0.52210 1.000 0.0500 . . . .
H38 H Uiso -0.27090 0.24390 0.47910 1.000 0.0500 . . . .
H39 H Uiso -0.35880 0.27890 0.45740 1.000 0.0500 . . . .
H40 H Uiso -0.15690 0.32480 0.42360 1.000 0.0500 . . . .
H41 H Uiso -0.17290 0.37420 0.44420 1.000 0.0500 . . . .
H42 H Uiso -0.27380 0.34540 0.42270 1.000 0.0500 . . . .
H43 H Uiso -0.07610 0.39950 0.54210 1.000 0.0500 . . . .
H44 H Uiso -0.08840 0.40270 0.62430 1.000 0.0500 . . . .
H45 H Uiso -0.17910 0.42190 0.57400 1.000 0.0500 . . . .
H46 H Uiso 0.32750 0.38580 0.51270 1.000 0.0500 . . . .
H47 H Uiso 0.20530 0.40040 0.50830 1.000 0.0500 . . . .
H48 H Uiso 0.28520 0.41370 0.44830 1.000 0.0500 . . . .
H49 H Uiso -0.00060 0.36490 0.36770 1.000 0.0500 . . . .
H50 H Uiso 0.08860 0.40150 0.36480 1.000 0.0500 . . . .
H51 H Uiso 0.03820 0.38840 0.43730 1.000 0.0500 . . . .
H52 H Uiso 0.00150 0.29780 0.32970 1.000 0.0500 . . . .
H53 H Uiso 0.06810 0.25390 0.32920 1.000 0.0500 . . . .
H54 H Uiso 0.09270 0.29080 0.27390 1.000 0.0500 . . . .
H55 H Uiso 0.23350 0.22070 0.37170 1.000 0.0500 . . . .
H56 H Uiso 0.35250 0.23400 0.39390 1.000 0.0500 . . . .
H57 H Uiso 0.30860 0.24420 0.31730 1.000 0.0500 . . . .
H58 H Uiso 0.46620 0.32280 0.43850 1.000 0.0500 . . . .
H59 H Uiso 0.42940 0.27780 0.47010 1.000 0.0500 . . . .
H60 H Uiso 0.41490 0.32100 0.51370 1.000 0.0500 . . . .
H61 H Uiso 0.42460 0.31810 0.65800 1.000 0.0500 . . . .
H62 H Uiso 0.43150 0.27940 0.71250 1.000 0.0500 . . . .
H63 H Uiso 0.47440 0.32600 0.73380 1.000 0.0500 . . . .
H64 H Uiso 0.33310 0.24120 0.78460 1.000 0.0500 . . . .
H65 H Uiso 0.21940 0.23850 0.82060 1.000 0.0500 . . . .
H66 H Uiso 0.31710 0.26160 0.85980 1.000 0.0500 . . . .
H67 H Uiso 0.09950 0.31520 0.89290 1.000 0.0500 . . . .
H68 H Uiso 0.05920 0.27780 0.84190 1.000 0.0500 . . . .
H69 H Uiso 0.00720 0.32470 0.83670 1.000 0.0500 . . . .
H70 H Uiso 0.01180 0.38450 0.77690 1.000 0.0500 . . . .
H71 H Uiso 0.05820 0.40230 0.70570 1.000 0.0500 . . . .
H72 H Uiso 0.10600 0.41920 0.77820 1.000 0.0500 . . . .
H73 H Uiso 0.32960 0.41560 0.69730 1.000 0.0500 . . . .
H74 H Uiso 0.22790 0.40870 0.64730 1.000 0.0500 . . . .
H75 H Uiso 0.33560 0.38280 0.63370 1.000 0.0500 . . . .
H105 H Uiso -0.10330 0.00020 0.98070 1.000 0.0500 . . . .
H106 H Uiso -0.08690 -0.07020 1.02180 1.000 0.0500 . . . .
H107 H Uiso -0.07540 -0.12740 0.94350 1.000 0.0500 . . . .
H108 H Uiso -0.08030 -0.11410 0.82420 1.000 0.0500 . . . .
H109 H Uiso -0.09670 -0.04360 0.78320 1.000 0.0500 . . . .
H110 H Uiso -0.30220 -0.03160 0.38720 1.000 0.0500 . . . .
H111 H Uiso -0.35660 -0.09880 0.34520 1.000 0.0500 . . . .
H112 H Uiso -0.31530 -0.11930 0.23220 1.000 0.0500 . . . .
H113 H Uiso -0.21960 -0.07280 0.16130 1.000 0.0500 . . . .
H114 H Uiso -0.16520 -0.00560 0.20340 1.000 0.0500 . . . .
H82 H Uiso 0.71840 -0.05880 0.71820 1.000 0.0500 . . . .
H83 H Uiso 0.72840 -0.10260 0.62000 1.000 0.0500 . . . .
H84 H Uiso 0.61140 -0.09140 0.52610 1.000 0.0500 . . . .
H85 H Uiso 0.48440 -0.03650 0.53030 1.000 0.0500 . . . .
H86 H Uiso 0.47440 0.00730 0.62840 1.000 0.0500 . . . .
H87 H Uiso 0.63090 -0.00550 0.78470 1.000 0.0500 . . . .
H88 H Uiso 0.52130 0.01520 0.75720 1.000 0.0500 . . . .
H89 H Uiso 0.63260 0.03510 0.73390 1.000 0.0500 . . . .
H90 H Uiso 0.68900 -0.03670 0.72460 1.000 0.0500 . . . .
H91 H Uiso 0.44660 -0.00420 0.59340 1.000 0.0500 . . . .
H92 H Uiso 0.63760 -0.10500 0.54840 1.000 0.0500 . . . .
H93 H Uiso 0.73560 -0.09310 0.65090 1.000 0.0500 . . . .
H94 H Uiso 0.45070 0.02200 0.71490 1.000 0.0500 . . . .
H95 H Uiso 0.56150 0.04660 0.70540 1.000 0.0500 . . . .
H96 H Uiso 0.55070 0.01070 0.76410 1.000 0.0500 . . . .
H97 H Uiso 0.18760 0.49050 0.55980 1.000 0.0500 . . . .
H98 H Uiso 0.15790 0.48710 0.43990 1.000 0.0500 . . . .
H99 H Uiso -0.15710 0.50830 0.46780 1.000 0.0500 . . . .
H100 H Uiso -0.12750 0.51170 0.58760 1.000 0.0500 . . . .
H101 H Uiso 0.04490 0.50280 0.63360 1.000 0.0500 . . . .
H102 H Uiso 0.04690 0.49480 0.34090 1.000 0.0500 . . . .
H103 H Uiso -0.06290 0.52030 0.34930 1.000 0.0500 . . . .
H104 H Uiso -0.06150 0.46890 0.35300 1.000 0.0500 . . . .
H76 H Uiso 0.68630 0.33600 0.00290 1.000 0.0500 . . . .
H77 H Uiso 0.72880 0.37870 0.04030 1.000 0.0500 . . . .
H78 H Uiso 0.63420 0.38150 -0.01620 1.000 0.0500 . . . .
H79 H Uiso 0.46440 0.38760 0.12910 1.000 0.0500 . . . .
H80 H Uiso 0.49210 0.41020 0.05730 1.000 0.0500 . . . .
H81 H Uiso 0.56920 0.41660 0.12340 1.000 0.0500 . . . .

loop_
_atom_type_symbol
_atom_type_description
_atom_type_scat_dispersion_real
_atom_type_scat_dispersion_imag
_atom_type_scat_source
C C 0.0033 0.0016 ' International Tables Vol C Tables 4.2.6.8 and 6.1.1.4'
H H 0.0000 0.0000 ' International Tables Vol C Tables 4.2.6.8 and 6.1.1.4'
B B 0.0013 0.0007 ' International Tables Vol C Tables 4.2.6.8 and 6.1.1.4'
O O 0.0106 0.0060 ' International Tables Vol C Tables 4.2.6.8 and 6.1.1.4'
Ta Ta -0.7052 6.5227 ' International Tables Vol C Tables 4.2.6.8 and 6.1.1.4'

loop_
_geom_angle_atom_site_label_1
_geom_angle_atom_site_label_2
_geom_angle_atom_site_label_3
_geom_angle
_geom_angle_site_symmetry_1
_geom_angle_site_symmetry_2
_geom_angle_site_symmetry_3
_geom_angle_publ_flag
O1 Ta1 O2 90.14(11) . . . y
O1 Ta1 O7 151.34(10) . . . y
O1 Ta1 O9 85.85(10) . . . y
O1 Ta1 O10 79.02(10) . . . y
O1 Ta1 C43 86.57(12) . . . y
O1 Ta1 C46 129.02(12) . . . y
O1 Ta1 C47 120.52(12) . . . y
O2 Ta1 O7 85.61(10) . . . y
O2 Ta1 O9 150.97(10) . . . y
O2 Ta1 O10 78.67(10) . . . y
O2 Ta1 C43 127.99(12) . . . y
O2 Ta1 C46 89.40(12) . . . y
O2 Ta1 C47 123.00(12) . . . y
O7 Ta1 O9 84.32(10) . . . y
O7 Ta1 O10 72.35(9) . . . y
O7 Ta1 C43 118.08(12) . . . y
O7 Ta1 C46 79.33(11) . . . y
O7 Ta1 C47 84.88(12) . . . y
O9 Ta1 O10 72.34(10) . . . y
O9 Ta1 C43 80.51(12) . . . y
O9 Ta1 C46 115.24(12) . . . y
O9 Ta1 C47 83.08(12) . . . y
O10 Ta1 C43 149.96(11) . . . y
O10 Ta1 C46 149.91(11) . . . y
O10 Ta1 C47 147.69(11) . . . y
C43 Ta1 C46 55.43(13) . . . y
C43 Ta1 C47 33.97(13) . . . y
C46 Ta1 C47 33.64(13) . . . y
O3 Ta2 O4 88.97(11) . . . y
O3 Ta2 O7 88.24(10) . . . y
O3 Ta2 O8 150.71(10) . . . y
O3 Ta2 O10 78.42(10) . . . y
O3 Ta2 C53 131.57(12) . . . y
O3 Ta2 C55 77.03(12) . . . y
O3 Ta2 C56 84.49(12) . . . y
O3 Ta2 C57 117.93(12) . . . y
O4 Ta2 O7 151.10(10) . . . y
O4 Ta2 O8 83.58(10) . . . y
O4 Ta2 O10 78.06(10) . . . y
O4 Ta2 C53 107.48(13) . . . y
O4 Ta2 C55 112.90(12) . . . y
O4 Ta2 C56 80.88(12) . . . y
O4 Ta2 C57 77.82(12) . . . y
O7 Ta2 O8 84.91(10) . . . y
O7 Ta2 O10 73.20(10) . . . y
O7 Ta2 C53 95.73(13) . . . y
O7 Ta2 C55 94.45(12) . . . y
O7 Ta2 C56 127.40(12) . . . y
O7 Ta2 C57 128.20(13) . . . y
O8 Ta2 O10 72.33(9) . . . y
O8 Ta2 C53 77.53(12) . . . y
O8 Ta2 C55 131.84(12) . . . y
O8 Ta2 C56 121.87(12) . . . y
O8 Ta2 C57 88.15(12) . . . y
O10 Ta2 C53 148.58(11) . . . y
O10 Ta2 C55 152.80(11) . . . y
O10 Ta2 C56 152.97(12) . . . y
O10 Ta2 C57 150.40(11) . . . y
C53 Ta2 C55 54.55(13) . . . y
C53 Ta2 C56 55.28(14) . . . y
C53 Ta2 C57 33.04(15) . . . y
C55 Ta2 C56 33.25(13) . . . y
C55 Ta2 C57 55.13(13) . . . y
C56 Ta2 C57 33.83(14) . . . y
O5 Ta3 O6 89.96(11) . . . y
O5 Ta3 O8 83.67(10) . . . y
O5 Ta3 O9 150.55(11) . . . y
O5 Ta3 O10 77.76(10) . . . y
O5 Ta3 C63 76.62(12) . . . y
O5 Ta3 C64 82.07(12) . . . y
O5 Ta3 C65 115.04(12) . . . y
O5 Ta3 C67 105.46(12) . . . y
O6 Ta3 O8 150.77(10) . . . y
O6 Ta3 O9 87.56(10) . . . y
O6 Ta3 O10 78.51(10) . . . y
O6 Ta3 C63 116.02(12) . . . y
O6 Ta3 C64 83.08(12) . . . y
O6 Ta3 C65 77.10(12) . . . y
O6 Ta3 C67 131.68(12) . . . y
O8 Ta3 O9 84.31(10) . . . y
O8 Ta3 O10 72.26(9) . . . y
O8 Ta3 C63 90.24(11) . . . y
O8 Ta3 C64 123.87(11) . . . y
O8 Ta3 C65 131.25(12) . . . y
O8 Ta3 C67 77.36(11) . . . y
O9 Ta3 O10 72.99(10) . . . y
O9 Ta3 C63 130.22(12) . . . y
O9 Ta3 C64 126.62(12) . . . y
O9 Ta3 C65 92.96(12) . . . y
O9 Ta3 C67 97.96(11) . . . y
O10 Ta3 C63 150.34(11) . . . y
O10 Ta3 C64 152.55(12) . . . y
O10 Ta3 C65 152.28(11) . . . y
O10 Ta3 C67 148.93(11) . . . y
C63 Ta3 C64 33.63(13) . . . y
C63 Ta3 C65 55.52(13) . . . y
C63 Ta3 C67 33.28(13) . . . y
C64 Ta3 C65 33.74(13) . . . y
C64 Ta3 C67 55.30(13) . . . y
C65 Ta3 C67 54.77(13) . . . y
Ta1 O1 B1 131.8(2) . . . y
Ta1 O2 B2 132.5(2) . . . y
Ta2 O3 B2 130.2(2) . . . y
Ta2 O4 B3 132.7(2) . . . y
Ta3 O5 B3 133.2(2) . . . y
Ta3 O6 B1 131.6(2) . . . y
Ta1 O7 Ta2 112.65(12) . . . y
Ta2 O8 Ta3 111.37(11) . . . y
Ta1 O9 Ta3 112.62(12) . . . y
Ta1 O10 Ta2 100.55(10) . . . y
Ta1 O10 Ta3 100.65(10) . . . y
Ta2 O10 Ta3 103.44(10) . . . y
Ta1 O7 H1 124.00 . . . ?
Ta2 O7 H1 124.00 . . . ?
Ta2 O8 H2 124.00 . . . ?
Ta3 O8 H2 124.00 . . . ?
Ta3 O9 H3 124.00 . . . ?
Ta1 O9 H3 124.00 . . . ?
C2 C1 C6 117.2(4) . . . ?
C2 C1 B1 119.3(4) . . . y
C6 C1 B1 123.3(3) . . . y
C1 C2 C3 121.1(5) . . . ?
C2 C3 C4 121.0(5) . . . ?
C5 C4 C7 122.3(4) . . . ?
C3 C4 C5 118.3(4) . . . ?
C3 C4 C7 119.4(4) . . . ?
C4 C5 C6 120.4(4) . . . ?
C1 C6 C5 121.9(4) . . . ?
C4 C7 C8 175.4(5) . . . ?
C9 C8 C97 11.8(8) . . . ?
C7 C8 C9 172.6(8) . . . ?
C7 C8 C97 174.9(9) . . . ?
C8 C9 C14 118.7(12) . . . ?
C8 C9 C10 121.2(11) . . . ?
C10 C9 C102 134.5(11) . . . ?
C8 C9 C97 72(3) . . . ?
C8 C9 C98 134.9(13) . . . ?
C8 C9 C102 104.0(10) . . . ?
C10 C9 C14 120.1(12) . . . ?
C10 C9 C97 164(5) . . . ?
C10 C9 C98 15.6(12) . . . ?
C98 C9 C102 121.0(12) . . . ?
C97 C9 C102 32(3) . . . ?
C14 C9 C98 105.6(13) . . . ?
C14 C9 C102 16.6(8) . . . ?
C14 C9 C97 48(3) . . . ?
C97 C9 C98 153(4) . . . ?
C9 C10 C98 43(3) . . . ?
C9 C10 C99 96.9(11) . . . ?
C9 C10 C97 3.0(10) . . . ?
C98 C10 C99 56(2) . . . ?
C11 C10 C99 23.6(7) . . . ?
C11 C10 C97 117.7(11) . . . ?
C11 C10 C98 80(3) . . . ?
C9 C10 C11 120.0(12) . . . ?
C97 C10 C98 42(3) . . . ?
C97 C10 C99 94.8(10) . . . ?
C10 C11 C12 120.0(10) . . . ?
C10 C11 C99 95.4(19) . . . ?
C12 C11 C98 102.5(10) . . . ?
C10 C11 C98 18.1(10) . . . ?
C98 C11 C99 77.4(18) . . . ?
C12 C11 C99 27.3(17) . . . ?
C11 C12 C100 140.3(17) . . . ?
C11 C12 C99 19.5(11) . . . ?
C11 C12 C13 120.0(11) . . . ?
C99 C12 C100 122.8(19) . . . ?
C13 C12 C99 102.5(13) . . . ?
C13 C12 C100 20.4(12) . . . ?
C12 C13 C102 132.1(11) . . . ?
C12 C13 C14 120.1(11) . . . ?
C12 C13 C100 18.8(11) . . . ?
C12 C13 C101 163(2) . . . ?
C101 C13 C102 50.8(14) . . . ?
C14 C13 C101 64.8(15) . . . ?
C14 C13 C102 14.2(7) . . . ?
C14 C13 C100 138.8(17) . . . ?
C100 C13 C102 150.0(17) . . . ?
C100 C13 C101 151(3) . . . ?
C9 C14 C101 146.2(13) . . . ?
C9 C14 C97 10.8(10) . . . ?
C97 C14 C102 101(3) . . . ?
C101 C14 C102 95(3) . . . ?
C9 C14 C102 111(3) . . . ?
C13 C14 C97 130.4(12) . . . ?
C13 C14 C101 28.6(7) . . . ?
C13 C14 C102 123(3) . . . ?
C97 C14 C101 155.0(17) . . . ?
C9 C14 C13 119.9(10) . . . ?
C16 C15 B2 122.0(3) . . . y
C20 C15 B2 120.6(3) . . . y
C16 C15 C20 117.4(3) . . . ?
C15 C16 C17 121.4(4) . . . ?
C16 C17 C18 120.6(4) . . . ?
C19 C18 C21 120.8(4) . . . ?
C17 C18 C21 120.9(4) . . . ?
C17 C18 C19 118.4(4) . . . ?
C18 C19 C20 120.6(4) . . . ?
C15 C20 C19 121.6(4) . . . ?
C18 C21 C22 178.1(5) . . . ?
C21 C22 C23 179.2(10) . . . ?
C22 C23 C104 114.3(15) . . . ?
C22 C23 C24 125.3(16) . . . ?
C22 C23 C28 119.4(13) . . . ?
C104 C23 C108 124.5(16) . . . ?
C28 C23 C108 25.5(9) . . . ?
C28 C23 C104 121.9(15) . . . ?
C22 C23 C108 120.8(15) . . . ?
C24 C23 C28 115.2(15) . . . ?
C24 C23 C104 20.2(13) . . . ?
C24 C23 C108 109.4(15) . . . ?
C25 C24 C104 114(4) . . . ?
C25 C24 C105 22.3(13) . . . ?
C23 C24 C105 129.6(18) . . . ?
C23 C24 C104 88(4) . . . ?
C23 C24 C25 124.2(16) . . . ?
C104 C24 C105 92(4) . . . ?
C26 C25 C105 118(4) . . . ?
C24 C25 C26 120.0(17) . . . ?
C24 C25 C104 15.8(12) . . . ?
C24 C25 C105 68(3) . . . ?
C24 C25 C106 122(2) . . . ?
C26 C25 C104 122.2(16) . . . ?
C104 C25 C105 52(3) . . . ?
C104 C25 C106 124.6(19) . . . ?
C26 C25 C106 2.6(12) . . . ?
C105 C25 C106 120(4) . . . ?
C25 C26 C106 8(4) . . . ?
C25 C26 C107 105.0(17) . . . ?
C105 C26 C107 108.6(15) . . . ?
C106 C26 C107 108(4) . . . ?
C27 C26 C107 28.7(11) . . . ?
C27 C26 C105 115.8(14) . . . ?
C27 C26 C106 126(4) . . . ?
C25 C26 C105 15.9(11) . . . ?
C105 C26 C106 23(4) . . . ?
C25 C26 C27 120.0(16) . . . ?
C26 C27 C28 120.0(16) . . . ?
C106 C27 C107 58.7(19) . . . ?
C106 C27 C108 97.1(13) . . . ?
C107 C27 C108 59.9(19) . . . ?
C26 C27 C106 9.9(10) . . . ?
C26 C27 C107 64(2) . . . ?
C26 C27 C108 106.7(15) . . . ?
C28 C27 C106 110.2(15) . . . ?
C28 C27 C107 83(2) . . . ?
C28 C27 C108 23.7(9) . . . ?
C23 C28 C108 60(2) . . . ?
C23 C28 C27 120.5(15) . . . ?
C23 C28 C107 102.6(13) . . . ?
C107 C28 C108 70(2) . . . ?
C27 C28 C107 26.8(10) . . . ?
C27 C28 C108 97(2) . . . ?
C30 C29 C34 116.8(4) . . . ?
C34 C29 B3 121.8(3) . . . y
C30 C29 B3 121.4(3) . . . y
C29 C30 C31 122.2(4) . . . ?
C30 C31 C32 120.3(4) . . . ?
C33 C32 C35 121.6(4) . . . ?
C31 C32 C35 120.0(4) . . . ?
C31 C32 C33 118.4(4) . . . ?
C32 C33 C34 120.2(4) . . . ?
C29 C34 C33 122.0(4) . . . ?
C32 C35 C36 175.9(5) . . . ?
C35 C36 C37 176.8(5) . . . ?
C38 C37 C42 118.8(4) . . . ?
C36 C37 C38 121.1(5) . . . ?
C36 C37 C42 120.1(5) . . . ?
C37 C38 C39 119.9(5) . . . ?
C38 C39 C40 120.9(5) . . . ?
C39 C40 C41 119.5(5) . . . ?
C40 C41 C42 120.4(5) . . . ?
C37 C42 C41 120.4(5) . . . ?
C44 C43 C47 107.5(4) . . . ?
C44 C43 C48 125.3(4) . . . ?
C47 C43 C48 127.2(4) . . . ?
Ta1 C43 C48 120.3(3) . . . y
Ta1 C43 C44 75.7(2) . . . y
Ta1 C43 C47 72.2(2) . . . y
C45 C44 C49 125.2(4) . . . ?
C43 C44 C45 108.5(4) . . . ?
C43 C44 C49 126.3(5) . . . ?
C46 C45 C50 124.3(4) . . . ?
C44 C45 C46 108.6(4) . . . ?
C44 C45 C50 127.0(4) . . . ?
Ta1 C46 C45 75.7(2) . . . y
Ta1 C46 C51 121.6(3) . . . y
C45 C46 C47 108.3(3) . . . ?
Ta1 C46 C47 71.6(2) . . . y
C47 C46 C51 126.5(4) . . . ?
C45 C46 C51 125.2(4) . . . ?
Ta1 C47 C52 119.8(3) . . . y
Ta1 C47 C46 74.8(2) . . . y
Ta1 C47 C43 73.8(2) . . . y
C46 C47 C52 126.5(4) . . . ?
C43 C47 C46 107.2(3) . . . ?
C43 C47 C52 126.3(4) . . . ?
C54 C53 C57 107.8(4) . . . ?
Ta2 C53 C54 74.6(3) . . . y
Ta2 C53 C57 72.0(2) . . . y
Ta2 C53 C58 123.5(3) . . . y
C54 C53 C58 125.1(4) . . . ?
C57 C53 C58 126.9(4) . . . ?
C53 C54 C55 108.4(4) . . . ?
C55 C54 C59 127.6(4) . . . ?
C53 C54 C59 123.9(4) . . . ?
Ta2 C55 C60 121.0(3) . . . y
C54 C55 C56 108.6(3) . . . ?
Ta2 C55 C56 71.8(2) . . . y
Ta2 C55 C54 75.3(2) . . . y
C54 C55 C60 126.3(4) . . . ?
C56 C55 C60 125.1(4) . . . ?
C55 C56 C61 125.7(4) . . . ?
Ta2 C56 C55 74.9(2) . . . y
Ta2 C56 C57 73.7(2) . . . y
Ta2 C56 C61 118.9(3) . . . y
C55 C56 C57 107.5(4) . . . ?
C57 C56 C61 126.8(4) . . . ?
C56 C57 C62 126.5(4) . . . ?
Ta2 C57 C56 72.5(2) . . . y
Ta2 C57 C53 74.9(2) . . . y
C53 C57 C62 125.7(4) . . . ?
Ta2 C57 C62 119.5(3) . . . y
C53 C57 C56 107.9(3) . . . ?
Ta3 C63 C64 72.5(2) . . . y
C64 C63 C67 107.9(3) . . . ?
Ta3 C63 C67 75.1(2) . . . y
Ta3 C63 C68 120.1(3) . . . y
C64 C63 C68 126.0(4) . . . ?
C67 C63 C68 126.0(4) . . . ?
Ta3 C64 C65 75.2(2) . . . y
Ta3 C64 C63 73.9(2) . . . y
C65 C64 C69 125.5(4) . . . ?
C63 C64 C69 126.5(4) . . . ?
Ta3 C64 C69 116.9(3) . . . y
C63 C64 C65 108.1(3) . . . ?
C64 C65 C66 107.7(3) . . . ?
C64 C65 C70 125.0(4) . . . ?
C66 C65 C70 127.2(4) . . . ?
Ta3 C65 C66 75.2(2) . . . y
Ta3 C65 C70 122.0(3) . . . y
Ta3 C65 C64 71.1(2) . . . y
C65 C66 C67 108.5(3) . . . ?
C65 C66 C71 126.7(4) . . . ?
C67 C66 C71 124.7(4) . . . ?
C63 C67 C72 125.5(4) . . . ?
Ta3 C67 C63 71.6(2) . . . y
Ta3 C67 C66 74.6(2) . . . y
Ta3 C67 C72 124.3(3) . . . y
C63 C67 C66 107.8(3) . . . ?
C66 C67 C72 126.4(4) . . . ?
C9 C97 C10 14(4) . . . ?
C9 C97 C14 121(4) . . . ?
C9 C97 C102 141(4) . . . ?
C10 C97 C14 111.7(12) . . . ?
C10 C97 C98 12.1(10) . . . ?
C10 C97 C102 130.5(11) . . . ?
C14 C97 C98 100.4(12) . . . ?
C14 C97 C102 20.7(9) . . . ?
C9 C97 C98 21(3) . . . ?
C8 C97 C9 96(3) . . . ?
C8 C97 C10 107.2(10) . . . ?
C8 C97 C14 140.2(15) . . . ?
C8 C97 C98 117.4(11) . . . ?
C8 C97 C102 122.3(12) . . . ?
C98 C97 C102 120.0(12) . . . ?
C10 C98 C99 109(3) . . . ?
C11 C98 C97 144.0(13) . . . ?
C10 C98 C97 126(3) . . . ?
C97 C98 C99 119.9(12) . . . ?
C9 C98 C11 149.7(15) . . . ?
C9 C98 C97 5.7(9) . . . ?
C9 C98 C99 125.6(14) . . . ?
C10 C98 C11 82(3) . . . ?
C11 C98 C99 26.6(8) . . . ?
C9 C98 C10 121(3) . . . ?
C11 C99 C12 133(3) . . . ?
C10 C99 C11 61.0(19) . . . ?
C10 C99 C12 155.8(15) . . . ?
C10 C99 C98 15.1(10) . . . ?
C10 C99 C100 133.6(10) . . . ?
C11 C99 C100 155(3) . . . ?
C12 C99 C98 144.5(14) . . . ?
C11 C99 C98 76(2) . . . ?
C98 C99 C100 120.1(10) . . . ?
C12 C99 C100 25.3(9) . . . ?
C12 C100 C101 150.6(19) . . . ?
C12 C100 C99 31.9(13) . . . ?
C12 C100 C13 141(2) . . . ?
C99 C100 C101 120.0(11) . . . ?
C13 C100 C99 109.0(16) . . . ?
C13 C100 C101 13.3(12) . . . ?
C14 C101 C100 100.0(10) . . . ?
C13 C101 C14 86.6(16) . . . ?
C13 C101 C100 15.4(14) . . . ?
C13 C101 C102 107.4(17) . . . ?
C14 C101 C102 21.0(7) . . . ?
C100 C101 C102 120.0(11) . . . ?
C13 C102 C14 43(2) . . . ?
C14 C102 C97 59(2) . . . ?
C13 C102 C97 98.5(9) . . . ?
C13 C102 C101 21.8(6) . . . ?
C9 C102 C13 91.7(8) . . . ?
C9 C102 C14 52(2) . . . ?
C9 C102 C97 6.7(8) . . . ?
C9 C102 C101 113.3(9) . . . ?
C14 C102 C101 64(2) . . . ?
C97 C102 C101 120.0(10) . . . ?
C24 C104 C105 68(3) . . . ?
C23 C104 C24 72(3) . . . ?
C23 C104 C25 104.0(15) . . . ?
C23 C104 C105 116.3(17) . . . ?
C24 C104 C25 50(3) . . . ?
C25 C104 C105 17.4(12) . . . ?
C25 C105 C104 111(3) . . . ?
C25 C105 C106 41(3) . . . ?
C26 C105 C106 5.4(10) . . . ?
C104 C105 C106 120.0(17) . . . ?
C24 C105 C104 20.7(13) . . . ?
C24 C105 C106 106.2(17) . . . ?
C25 C105 C26 46(3) . . . ?
C24 C105 C26 106.6(16) . . . ?
C26 C105 C104 118.7(16) . . . ?
C24 C105 C25 90(3) . . . ?
C25 C106 C107 117.3(19) . . . ?
C25 C106 C26 170(5) . . . ?
C25 C106 C27 127.8(18) . . . ?
C25 C106 C105 19.2(15) . . . ?
C105 C106 C107 120.0(16) . . . ?
C26 C106 C105 152(5) . . . ?
C26 C106 C107 58(4) . . . ?
C26 C106 C27 44(4) . . . ?
C27 C106 C107 24.2(9) . . . ?
C27 C106 C105 121.4(14) . . . ?
C26 C107 C106 13.6(13) . . . ?
C26 C107 C28 124.6(16) . . . ?
C28 C107 C108 25.9(9) . . . ?
C106 C107 C108 120.1(15) . . . ?
C26 C107 C108 131.2(17) . . . ?
C27 C107 C28 70(2) . . . ?
C27 C107 C106 97(2) . . . ?
C27 C107 C108 96(2) . . . ?
C28 C107 C106 119.2(15) . . . ?
C26 C107 C27 88(2) . . . ?
C28 C108 C107 84(2) . . . ?
C23 C108 C107 118.8(15) . . . ?
C23 C108 C27 119.3(14) . . . ?
C23 C108 C28 95(2) . . . ?
C27 C108 C28 59.5(19) . . . ?
C27 C108 C107 24.5(9) . . . ?
O1 B1 C1 119.6(3) . . . y
O1 B1 O6 122.5(4) . . . y
O6 B1 C1 117.9(3) . . . y
C1 C2 H4 119.00 . . . ?
O2 B2 O3 123.3(4) . . . y
O2 B2 C15 117.8(3) . . . y
O3 B2 C15 118.9(3) . . . y
C3 C2 H4 120.00 . . . ?
O4 B3 C29 118.0(3) . . . y
O5 B3 C29 118.4(3) . . . y
O4 B3 O5 123.6(3) . . . y
C2 C3 H5 119.00 . . . ?
C4 C3 H5 120.00 . . . ?
C4 C5 H6 120.00 . . . ?
C6 C5 H6 120.00 . . . ?
C1 C6 H7 119.00 . . . ?
C5 C6 H7 119.00 . . . ?
C9 C10 H8 120.00 . . . ?
C9 C10 H105 117.00 . . . ?
C11 C10 H8 120.00 . . . ?
C11 C10 H105 118.00 . . . ?
C97 C10 H8 122.00 . . . ?
C97 C10 H105 120.00 . . . ?
C98 C10 H8 156.00 . . . ?
C98 C10 H105 137.00 . . . ?
C99 C10 H8 143.00 . . . ?
C99 C10 H105 135.00 . . . ?
H8 C10 H105 23.00 . . . ?
C10 C11 H9 120.00 . . . ?
C10 C11 H106 156.00 . . . ?
C12 C11 H9 120.00 . . . ?
C12 C11 H106 72.00 . . . ?
C98 C11 H9 137.00 . . . ?
C98 C11 H106 153.00 . . . ?
C99 C11 H9 143.00 . . . ?
C99 C11 H106 90.00 . . . ?
H9 C11 H106 53.00 . . . ?
C11 C12 H10 120.00 . . . ?
C11 C12 H106 30.00 . . . ?
C11 C12 H107 166.00 . . . ?
C13 C12 H10 120.00 . . . ?
C13 C12 H106 146.00 . . . ?
C13 C12 H107 75.00 . . . ?
C99 C12 H10 136.00 . . . ?
C99 C12 H106 45.00 . . . ?
C99 C12 H107 171.00 . . . ?
C100 C12 H10 100.00 . . . ?
C100 C12 H106 165.00 . . . ?
C100 C12 H107 54.00 . . . ?
H10 C12 H106 92.00 . . . ?
H10 C12 H107 46.00 . . . ?
H106 C12 H107 136.00 . . . ?
C12 C13 H11 120.00 . . . ?
C14 C13 H11 120.00 . . . ?
C100 C13 H11 101.00 . . . ?
C101 C13 H11 58.00 . . . ?
C102 C13 H11 107.00 . . . ?
C9 C14 H12 120.00 . . . ?
C13 C14 H12 120.00 . . . ?
C97 C14 H12 109.00 . . . ?
C101 C14 H12 93.00 . . . ?
C102 C14 H12 26.00 . . . ?
C15 C16 H13 119.00 . . . ?
C17 C16 H13 119.00 . . . ?
C16 C17 H14 120.00 . . . ?
C18 C17 H14 120.00 . . . ?
C18 C19 H15 120.00 . . . ?
C20 C19 H15 120.00 . . . ?
C15 C20 H16 119.00 . . . ?
C19 C20 H16 119.00 . . . ?
C23 C24 H17 116.00 . . . ?
C23 C24 H110 103.00 . . . ?
C25 C24 H17 120.00 . . . ?
C25 C24 H110 122.00 . . . ?
C104 C24 H17 68.00 . . . ?
C104 C24 H110 31.00 . . . ?
C105 C24 H17 110.00 . . . ?
C105 C24 H110 102.00 . . . ?
H17 C24 H110 37.00 . . . ?
C24 C25 H18 120.00 . . . ?
C24 C25 H111 101.00 . . . ?
C26 C25 H18 120.00 . . . ?
C26 C25 H111 124.00 . . . ?
C104 C25 H18 115.00 . . . ?
C104 C25 H111 88.00 . . . ?
C105 C25 H18 85.00 . . . ?
C105 C25 H111 44.00 . . . ?
C106 C25 H18 118.00 . . . ?
C106 C25 H111 124.00 . . . ?
H18 C25 H111 42.00 . . . ?
C25 C26 H19 120.00 . . . ?
C25 C26 H112 96.00 . . . ?
C27 C26 H19 120.00 . . . ?
C27 C26 H112 144.00 . . . ?
C105 C26 H19 122.00 . . . ?
C105 C26 H112 99.00 . . . ?
C106 C26 H19 114.00 . . . ?
C106 C26 H112 90.00 . . . ?
C107 C26 H19 128.00 . . . ?
C107 C26 H112 146.00 . . . ?
H19 C26 H112 24.00 . . . ?
C26 C27 H20 120.00 . . . ?
C26 C27 H113 94.00 . . . ?
C28 C27 H20 120.00 . . . ?
C28 C27 H113 115.00 . . . ?
C106 C27 H20 130.00 . . . ?
C106 C27 H113 98.00 . . . ?
C107 C27 H20 124.00 . . . ?
C107 C27 H113 64.00 . . . ?
C108 C27 H20 129.00 . . . ?
C108 C27 H113 99.00 . . . ?
H20 C27 H113 60.00 . . . ?
C23 C28 H21 119.00 . . . ?
C23 C28 H114 96.00 . . . ?
C27 C28 H21 120.00 . . . ?
C27 C28 H114 117.00 . . . ?
C107 C28 H21 132.00 . . . ?
C107 C28 H114 102.00 . . . ?
C108 C28 H21 111.00 . . . ?
C108 C28 H114 57.00 . . . ?
H21 C28 H114 55.00 . . . ?
C29 C30 H22 119.00 . . . ?
C31 C30 H22 119.00 . . . ?
C30 C31 H23 120.00 . . . ?
C32 C31 H23 120.00 . . . ?
C32 C33 H24 120.00 . . . ?
C34 C33 H24 120.00 . . . ?
C29 C34 H25 119.00 . . . ?
C33 C34 H25 119.00 . . . ?
C37 C38 H26 120.00 . . . ?
C39 C38 H26 120.00 . . . ?
C38 C39 H27 119.00 . . . ?
C40 C39 H27 120.00 . . . ?
C39 C40 H28 120.00 . . . ?
C41 C40 H28 120.00 . . . ?
C40 C41 H29 120.00 . . . ?
C42 C41 H29 120.00 . . . ?
C37 C42 H30 120.00 . . . ?
C41 C42 H30 120.00 . . . ?
C43 C48 H31 109.00 . . . ?
C43 C48 H32 109.00 . . . ?
C43 C48 H33 109.00 . . . ?
H31 C48 H32 110.00 . . . ?
H31 C48 H33 109.00 . . . ?
H32 C48 H33 110.00 . . . ?
C44 C49 H34 109.00 . . . ?
C44 C49 H35 109.00 . . . ?
C44 C49 H36 109.00 . . . ?
H34 C49 H35 109.00 . . . ?
H34 C49 H36 110.00 . . . ?
H35 C49 H36 109.00 . . . ?
C45 C50 H37 109.00 . . . ?
C45 C50 H38 109.00 . . . ?
C45 C50 H39 109.00 . . . ?
H37 C50 H38 110.00 . . . ?
H37 C50 H39 109.00 . . . ?
H38 C50 H39 109.00 . . . ?
C46 C51 H40 109.00 . . . ?
C46 C51 H41 109.00 . . . ?
C46 C51 H42 109.00 . . . ?
H40 C51 H41 110.00 . . . ?
H40 C51 H42 109.00 . . . ?
H41 C51 H42 109.00 . . . ?
C47 C52 H43 109.00 . . . ?
C47 C52 H44 109.00 . . . ?
C47 C52 H45 110.00 . . . ?
H43 C52 H44 109.00 . . . ?
H43 C52 H45 110.00 . . . ?
H44 C52 H45 109.00 . . . ?
C53 C58 H46 109.00 . . . ?
C53 C58 H47 109.00 . . . ?
C53 C58 H48 110.00 . . . ?
H46 C58 H47 109.00 . . . ?
H46 C58 H48 110.00 . . . ?
H47 C58 H48 110.00 . . . ?
C54 C59 H49 110.00 . . . ?
C54 C59 H50 109.00 . . . ?
C54 C59 H51 109.00 . . . ?
H49 C59 H50 109.00 . . . ?
H49 C59 H51 109.00 . . . ?
H50 C59 H51 109.00 . . . ?
C55 C60 H52 109.00 . . . ?
C55 C60 H53 109.00 . . . ?
C55 C60 H54 109.00 . . . ?
H52 C60 H53 110.00 . . . ?
H52 C60 H54 109.00 . . . ?
H53 C60 H54 110.00 . . . ?
C56 C61 H55 109.00 . . . ?
C56 C61 H56 109.00 . . . ?
C56 C61 H57 110.00 . . . ?
H55 C61 H56 110.00 . . . ?
H55 C61 H57 110.00 . . . ?
H56 C61 H57 109.00 . . . ?
C57 C62 H58 110.00 . . . ?
C57 C62 H59 110.00 . . . ?
C57 C62 H60 110.00 . . . ?
H58 C62 H59 109.00 . . . ?
H58 C62 H60 109.00 . . . ?
H59 C62 H60 109.00 . . . ?
C63 C68 H61 109.00 . . . ?
C63 C68 H62 110.00 . . . ?
C63 C68 H63 110.00 . . . ?
H61 C68 H62 109.00 . . . ?
H61 C68 H63 109.00 . . . ?
H62 C68 H63 109.00 . . . ?
C64 C69 H64 109.00 . . . ?
C64 C69 H65 110.00 . . . ?
C64 C69 H66 110.00 . . . ?
H64 C69 H65 109.00 . . . ?
H64 C69 H66 110.00 . . . ?
H65 C69 H66 109.00 . . . ?
C65 C70 H67 109.00 . . . ?
C65 C70 H68 109.00 . . . ?
C65 C70 H69 109.00 . . . ?
H67 C70 H68 110.00 . . . ?
H67 C70 H69 110.00 . . . ?
H68 C70 H69 110.00 . . . ?
C66 C71 H70 110.00 . . . ?
C66 C71 H71 109.00 . . . ?
C66 C71 H72 109.00 . . . ?
H70 C71 H71 110.00 . . . ?
H70 C71 H72 109.00 . . . ?
H71 C71 H72 109.00 . . . ?
C67 C72 H73 109.00 . . . ?
C67 C72 H74 109.00 . . . ?
C67 C72 H75 110.00 . . . ?
H73 C72 H74 110.00 . . . ?
H73 C72 H75 109.00 . . . ?
H74 C72 H75 109.00 . . . ?
C9 C98 H8 111.00 . . . ?
C9 C98 H105 114.00 . . . ?
C10 C98 H8 17.00 . . . ?
C10 C98 H105 25.00 . . . ?
C11 C98 H8 96.00 . . . ?
C11 C98 H105 95.00 . . . ?
C97 C98 H8 116.00 . . . ?
C97 C98 H105 120.00 . . . ?
C99 C98 H8 123.00 . . . ?
C99 C98 H105 120.00 . . . ?
H8 C98 H105 12.00 . . . ?
C10 C99 H106 106.00 . . . ?
C11 C99 H106 48.00 . . . ?
C12 C99 H106 95.00 . . . ?
C98 C99 H106 120.00 . . . ?
C100 C99 H106 120.00 . . . ?
C12 C100 H10 47.00 . . . ?
C12 C100 H11 174.00 . . . ?
C12 C100 H107 89.00 . . . ?
C13 C100 H10 172.00 . . . ?
C13 C100 H11 44.00 . . . ?
C13 C100 H107 130.00 . . . ?
C99 C100 H10 79.00 . . . ?
C99 C100 H11 153.00 . . . ?
C99 C100 H107 120.00 . . . ?
C101 C100 H10 161.00 . . . ?
C101 C100 H11 35.00 . . . ?
C101 C100 H107 120.00 . . . ?
H10 C100 H11 127.00 . . . ?
H10 C100 H107 42.00 . . . ?
H11 C100 H107 86.00 . . . ?
C13 C101 H11 79.00 . . . ?
C13 C101 H108 132.00 . . . ?
C14 C101 H11 156.00 . . . ?
C14 C101 H108 139.00 . . . ?
C100 C101 H11 69.00 . . . ?
C100 C101 H108 120.00 . . . ?
C102 C101 H11 164.00 . . . ?
C102 C101 H108 120.00 . . . ?
H11 C101 H108 53.00 . . . ?
C9 C102 H12 131.00 . . . ?
C9 C102 H109 127.00 . . . ?
C13 C102 H12 120.00 . . . ?
C13 C102 H109 141.00 . . . ?
C14 C102 H12 131.00 . . . ?
C14 C102 H109 162.00 . . . ?
C97 C102 H12 127.00 . . . ?
C97 C102 H109 120.00 . . . ?
C101 C102 H12 104.00 . . . ?
C101 C102 H109 120.00 . . . ?
H12 C102 H109 33.00 . . . ?
C23 C104 H17 114.00 . . . ?
C23 C104 H110 124.00 . . . ?
C24 C104 H17 81.00 . . . ?
C24 C104 H110 133.00 . . . ?
C25 C104 H17 102.00 . . . ?
C25 C104 H110 132.00 . . . ?
C105 C104 H17 106.00 . . . ?
C105 C104 H110 120.00 . . . ?
H17 C104 H110 52.00 . . . ?
C24 C105 H18 121.00 . . . ?
C24 C105 H111 131.00 . . . ?
C25 C105 H18 65.00 . . . ?
C25 C105 H111 114.00 . . . ?
C26 C105 H18 93.00 . . . ?
C26 C105 H111 121.00 . . . ?
C104 C105 H18 132.00 . . . ?
C104 C105 H111 120.00 . . . ?
C106 C105 H18 88.00 . . . ?
C106 C105 H111 120.00 . . . ?
H18 C105 H111 50.00 . . . ?
C25 C106 H19 138.00 . . . ?
C25 C106 H112 119.00 . . . ?
C26 C106 H19 50.00 . . . ?
C26 C106 H112 69.00 . . . ?
C27 C106 H19 94.00 . . . ?
C27 C106 H112 113.00 . . . ?
C105 C106 H19 136.00 . . . ?
C105 C106 H112 120.00 . . . ?
C107 C106 H19 103.00 . . . ?
C107 C106 H112 120.00 . . . ?
H19 C106 H112 19.00 . . . ?
C26 C107 H113 108.00 . . . ?
C27 C107 H113 77.00 . . . ?
C28 C107 H113 114.00 . . . ?
C106 C107 H113 120.00 . . . ?
C108 C107 H113 120.00 . . . ?
C23 C108 H21 108.00 . . . ?
C23 C108 H114 121.00 . . . ?
C27 C108 H21 88.00 . . . ?
C27 C108 H114 113.00 . . . ?
C28 C108 H21 42.00 . . . ?
C28 C108 H114 88.00 . . . ?
C107 C108 H21 110.00 . . . ?
C107 C108 H114 120.00 . . . ?
H21 C108 H114 47.00 . . . ?
C77 C76 C81 120.1(14) . . . ?
C77 C76 C82 119.1(18) . . . ?
C77 C76 C83 5.1(13) . . . ?
C77 C76 C84 138(3) . . . ?
C77 C76 C89 156.7(17) . . . ?
C81 C76 C82 120.7(19) . . . ?
C81 C76 C83 124.1(17) . . . ?
C81 C76 C84 18(2) . . . ?
C81 C76 C89 83.2(16) . . . ?
C82 C76 C83 115(2) . . . ?
C82 C76 C84 103(3) . . . ?
C82 C76 C89 37.8(18) . . . ?
C83 C76 C84 142(3) . . . ?
C83 C76 C89 153(2) . . . ?
C84 C76 C89 66(3) . . . ?
C76 C77 C78 120.0(15) . . . ?
C76 C77 C83 10(2) . . . ?
C76 C77 C88 123.2(18) . . . ?
C78 C77 C83 128(3) . . . ?
C78 C77 C88 3.8(12) . . . ?
C83 C77 C88 131(3) . . . ?
C77 C78 C79 120.0(16) . . . ?
C77 C78 C83 12.8(9) . . . ?
C77 C78 C87 126.9(19) . . . ?
C77 C78 C88 11(3) . . . ?
C79 C78 C83 107.3(14) . . . ?
C79 C78 C87 11.6(12) . . . ?
C79 C78 C88 129(4) . . . ?
C83 C78 C87 114.7(16) . . . ?
C83 C78 C88 23(3) . . . ?
C87 C78 C88 134(4) . . . ?
C78 C79 C80 120.0(15) . . . ?
C78 C79 C86 131.6(18) . . . ?
C78 C79 C87 36(4) . . . ?
C78 C79 C88 10.2(9) . . . ?
C80 C79 C86 17.4(13) . . . ?
C80 C79 C87 137(4) . . . ?
C80 C79 C88 109.9(13) . . . ?
C86 C79 C87 136(5) . . . ?
C86 C79 C88 121.5(16) . . . ?
C87 C79 C88 42(3) . . . ?
C79 C80 C81 120.1(15) . . . ?
C79 C80 C85 134.6(18) . . . ?
C79 C80 C86 43(3) . . . ?
C79 C80 C87 8.9(9) . . . ?
C81 C80 C85 17.2(12) . . . ?
C81 C80 C86 142(3) . . . ?
C81 C80 C87 113.1(13) . . . ?
C85 C80 C86 142(4) . . . ?
C85 C80 C87 126.6(16) . . . ?
C86 C80 C87 45(3) . . . ?
C76 C81 C80 120.0(15) . . . ?
C76 C81 C84 10.9(13) . . . ?
C76 C81 C85 146(3) . . . ?
C80 C81 C84 131(2) . . . ?
C80 C81 C85 33(2) . . . ?
C84 C81 C85 155(3) . . . ?
C76 C82 C84 17.9(9) . . . ?
C76 C82 C89 78(3) . . . ?
C84 C82 C89 61(2) . . . ?
C76 C83 C77 165(4) . . . ?
C76 C83 C78 128.4(17) . . . ?
C76 C83 C84 14.1(12) . . . ?
C76 C83 C88 133.9(18) . . . ?
C77 C83 C78 40(2) . . . ?
C77 C83 C84 153(3) . . . ?
C77 C83 C88 34(2) . . . ?
C78 C83 C84 114.4(13) . . . ?
C78 C83 C88 6.0(9) . . . ?
C84 C83 C88 120.0(14) . . . ?
C76 C84 C81 151(3) . . . ?
C76 C84 C82 59(3) . . . ?
C76 C84 C83 24(2) . . . ?
C76 C84 C85 144(3) . . . ?
C76 C84 C89 95(3) . . . ?
C81 C84 C82 149(2) . . . ?
C81 C84 C83 127(2) . . . ?
C81 C84 C85 9.4(13) . . . ?
C81 C84 C89 113(2) . . . ?
C82 C84 C83 83.0(16) . . . ?
C82 C84 C85 156.9(18) . . . ?
C82 C84 C89 36.6(18) . . . ?
C83 C84 C85 120.1(15) . . . ?
C83 C84 C89 119.5(19) . . . ?
C85 C84 C89 120.2(19) . . . ?
C80 C85 C81 130(3) . . . ?
C80 C85 C84 121.6(18) . . . ?
C80 C85 C86 12.2(13) . . . ?
C81 C85 C84 16(2) . . . ?
C81 C85 C86 132(3) . . . ?
C84 C85 C86 119.9(15) . . . ?
C79 C86 C80 120(4) . . . ?
C79 C86 C85 123.9(18) . . . ?
C79 C86 C87 11.1(12) . . . ?
C80 C86 C85 26(2) . . . ?
C80 C86 C87 122(3) . . . ?
C85 C86 C87 120.0(15) . . . ?
C78 C87 C79 133(4) . . . ?
C78 C87 C80 117.8(15) . . . ?
C78 C87 C86 130.6(17) . . . ?
C78 C87 C88 11.2(12) . . . ?
C79 C87 C80 35(4) . . . ?
C79 C87 C86 33(4) . . . ?
C79 C87 C88 128(4) . . . ?
C80 C87 C86 14.0(10) . . . ?
C80 C87 C88 107.8(13) . . . ?
C86 C87 C88 120.1(15) . . . ?
C77 C88 C78 166(4) . . . ?
C77 C88 C79 126.8(18) . . . ?
C77 C88 C83 15.2(12) . . . ?
C77 C88 C87 135(2) . . . ?
C78 C88 C79 41(4) . . . ?
C78 C88 C83 151(4) . . . ?
C78 C88 C87 35(4) . . . ?
C79 C88 C83 111.6(14) . . . ?
C79 C88 C87 10.5(9) . . . ?
C83 C88 C87 119.9(16) . . . ?
C76 C89 C82 64(3) . . . ?
C76 C89 C84 19.1(9) . . . ?
C82 C89 C84 83(3) . . . ?
C76 C77 H82 120.00 . . . ?
C76 C77 H90 74.00 . . . ?
C78 C77 H82 120.00 . . . ?
C78 C77 H90 164.00 . . . ?
C83 C77 H82 112.00 . . . ?
C83 C77 H90 66.00 . . . ?
C88 C77 H82 117.00 . . . ?
C88 C77 H90 162.00 . . . ?
H82 C77 H90 47.00 . . . ?
C77 C78 H83 120.00 . . . ?
C77 C78 H93 80.00 . . . ?
C79 C78 H83 120.00 . . . ?
C79 C78 H93 160.00 . . . ?
C83 C78 H83 133.00 . . . ?
C83 C78 H93 93.00 . . . ?
C87 C78 H83 112.00 . . . ?
C87 C78 H93 151.00 . . . ?
C88 C78 H83 111.00 . . . ?
C88 C78 H93 71.00 . . . ?
H83 C78 H93 40.00 . . . ?
C78 C79 H84 120.00 . . . ?
C78 C79 H92 84.00 . . . ?
C80 C79 H84 120.00 . . . ?
C80 C79 H92 154.00 . . . ?
C86 C79 H84 107.00 . . . ?
C86 C79 H92 137.00 . . . ?
C87 C79 H84 95.00 . . . ?
C87 C79 H92 57.00 . . . ?
C88 C79 H84 130.00 . . . ?
C88 C79 H92 93.00 . . . ?
H84 C79 H92 38.00 . . . ?
C79 C80 H85 120.00 . . . ?
C81 C80 H85 120.00 . . . ?
C85 C80 H85 105.00 . . . ?
C86 C80 H85 86.00 . . . ?
C87 C80 H85 127.00 . . . ?
C76 C81 H86 120.00 . . . ?
C76 C81 H91 161.00 . . . ?
C80 C81 H86 120.00 . . . ?
C80 C81 H91 78.00 . . . ?
C84 C81 H86 109.00 . . . ?
C84 C81 H91 150.00 . . . ?
C85 C81 H86 91.00 . . . ?
C85 C81 H91 48.00 . . . ?
H86 C81 H91 43.00 . . . ?
C76 C82 H87 110.00 . . . ?
C76 C82 H88 110.00 . . . ?
C76 C82 H89 109.00 . . . ?
C76 C82 H96 120.00 . . . ?
C84 C82 H87 126.00 . . . ?
C84 C82 H88 96.00 . . . ?
C84 C82 H89 105.00 . . . ?
C84 C82 H96 110.00 . . . ?
C89 C82 H87 154.00 . . . ?
C89 C82 H88 46.00 . . . ?
C89 C82 H89 90.00 . . . ?
C89 C82 H96 66.00 . . . ?
H87 C82 H88 109.00 . . . ?
H87 C82 H89 109.00 . . . ?
H87 C82 H96 90.00 . . . ?
H88 C82 H89 109.00 . . . ?
H88 C82 H96 20.00 . . . ?
H89 C82 H96 116.00 . . . ?
C76 C83 H82 145.00 . . . ?
C76 C83 H90 106.00 . . . ?
C77 C83 H82 46.00 . . . ?
C77 C83 H90 87.00 . . . ?
C78 C83 H82 86.00 . . . ?
C78 C83 H90 126.00 . . . ?
C84 C83 H82 159.00 . . . ?
C84 C83 H90 120.00 . . . ?
C88 C83 H82 80.00 . . . ?
C88 C83 H90 120.00 . . . ?
H82 C83 H90 41.00 . . . ?
C80 C85 H86 157.00 . . . ?
C80 C85 H91 117.00 . . . ?
C81 C85 H86 60.00 . . . ?
C81 C85 H91 107.00 . . . ?
C84 C85 H86 73.00 . . . ?
C84 C85 H91 120.00 . . . ?
C86 C85 H86 166.00 . . . ?
C86 C85 H91 120.00 . . . ?
H86 C85 H91 48.00 . . . ?
C79 C86 H85 147.00 . . . ?
C80 C86 H85 66.00 . . . ?
C85 C86 H85 77.00 . . . ?
C87 C86 H85 157.00 . . . ?
C78 C87 H84 142.00 . . . ?
C78 C87 H92 109.00 . . . ?
C79 C87 H84 64.00 . . . ?
C79 C87 H92 103.00 . . . ?
C80 C87 H84 93.00 . . . ?
C80 C87 H92 132.00 . . . ?
C86 C87 H84 83.00 . . . ?
C86 C87 H92 120.00 . . . ?
C88 C87 H84 153.00 . . . ?
C88 C87 H92 120.00 . . . ?
H84 C87 H92 39.00 . . . ?
C77 C88 H83 141.00 . . . ?
C77 C88 H93 105.00 . . . ?
C78 C88 H83 51.00 . . . ?
C78 C88 H93 87.00 . . . ?
C79 C88 H83 92.00 . . . ?
C79 C88 H93 128.00 . . . ?
C83 C88 H83 156.00 . . . ?
C83 C88 H93 120.00 . . . ?
C87 C88 H83 84.00 . . . ?
C87 C88 H93 120.00 . . . ?
H83 C88 H93 36.00 . . . ?
C76 C89 H88 110.00 . . . ?
C76 C89 H94 124.00 . . . ?
C76 C89 H95 110.00 . . . ?
C76 C89 H96 92.00 . . . ?
C82 C89 H88 63.00 . . . ?
C82 C89 H94 147.00 . . . ?
C82 C89 H95 93.00 . . . ?
C82 C89 H96 39.00 . . . ?
C84 C89 H88 124.00 . . . ?
C84 C89 H94 110.00 . . . ?
C84 C89 H95 109.00 . . . ?
C84 C89 H96 109.00 . . . ?
H88 C89 H94 86.00 . . . ?
H88 C89 H95 114.00 . . . ?
H88 C89 H96 24.00 . . . ?
H94 C89 H95 110.00 . . . ?
H94 C89 H96 110.00 . . . ?
H95 C89 H96 109.00 . . . ?
C91 C90 C95 120.0(10) . . . ?
C91 C90 C92 94.5(9) . . 3_566 ?
C91 C90 C93 27.5(12) . . 3_566 ?
C92 C90 C95 25.5(6) 3_566 . . ?
C93 C90 C95 92.5(16) 3_566 . . ?
C92 C90 C93 67.0(14) 3_566 . 3_566 ?
C90 C91 C92 120.0(10) . . . ?
C90 C91 C93 20.2(9) . . 3_566 ?
C90 C91 C94 152.4(17) . . 3_566 ?
C92 C91 C93 99.8(12) . . 3_566 ?
C92 C91 C94 32.5(13) . . 3_566 ?
C93 C91 C94 132.2(19) 3_566 . 3_566 ?
C91 C92 C93 120.1(10) . . . ?
C91 C92 C96 119.9(11) . . . ?
C90 C92 C91 145.6(10) 3_566 . . ?
C91 C92 C93 29.1(6) . . 3_566 ?
C91 C92 C94 22.5(8) . . 3_566 ?
C91 C92 C95 147.3(18) . . 3_566 ?
C93 C92 C96 120.0(11) . . . ?
C90 C92 C93 25.5(7) 3_566 . . ?
C93 C92 C93 91.0(8) . . 3_566 ?
C93 C92 C94 142.6(12) . . 3_566 ?
C93 C92 C95 92.6(17) . . 3_566 ?
C90 C92 C96 94.5(10) 3_566 . . ?
C93 C92 C96 149.0(11) 3_566 . . ?
C94 C92 C96 97.4(12) 3_566 . . ?
C95 C92 C96 27.4(15) 3_566 . . ?
C90 C92 C93 116.5(8) 3_566 . 3_566 ?
C90 C92 C94 168.0(12) 3_566 . 3_566 ?
C90 C92 C95 67.1(16) 3_566 . 3_566 ?
C93 C92 C94 51.6(9) 3_566 . 3_566 ?
C93 C92 C95 176.0(18) 3_566 . 3_566 ?
C94 C92 C95 124.8(19) 3_566 . 3_566 ?
C92 C93 C94 119.9(10) . . . ?
C90 C93 C92 87.5(15) 3_566 . . ?
C91 C93 C92 140.1(13) 3_566 . . ?
C92 C93 C92 89.0(8) . . 3_566 ?
C92 C93 C95 24.6(7) . . 3_566 ?
C90 C93 C94 152.6(18) 3_566 . . ?
C91 C93 C94 20.3(9) 3_566 . . ?
C92 C93 C94 30.9(7) 3_566 . . ?
C94 C93 C95 144.5(11) . . 3_566 ?
C90 C93 C91 132.3(19) 3_566 . 3_566 ?
C90 C93 C92 176.1(17) 3_566 . 3_566 ?
C90 C93 C95 62.9(14) 3_566 . 3_566 ?
C91 C93 C92 51.2(9) 3_566 . 3_566 ?
C91 C93 C95 164.7(13) 3_566 . 3_566 ?
C92 C93 C95 113.6(9) 3_566 . 3_566 ?
C93 C94 C95 120.1(10) . . . ?
C91 C94 C93 27.5(12) 3_566 . . ?
C92 C94 C93 97.5(11) 3_566 . . ?
C91 C94 C95 147.6(17) 3_566 . . ?
C92 C94 C95 22.6(8) 3_566 . . ?
C91 C94 C92 125.0(18) 3_566 . 3_566 ?
C90 C95 C94 119.9(9) . . . ?
C90 C95 C92 87.4(15) . . 3_566 ?
C90 C95 C93 24.6(6) . . 3_566 ?
C90 C95 C96 137.6(18) . . 3_566 ?
C92 C95 C94 32.6(13) 3_566 . . ?
C93 C95 C94 95.4(8) 3_566 . . ?
C94 C95 C96 102.5(16) . . 3_566 ?
C92 C95 C93 62.8(14) 3_566 . 3_566 ?
C92 C95 C96 135(2) 3_566 . 3_566 ?
C93 C95 C96 162.1(18) 3_566 . 3_566 ?
C92 C96 C95 17.5(10) . . 3_566 ?
C91 C90 H97 120.00 . . . ?
C91 C90 H99 79.00 . . 3_566 ?
C95 C90 H97 120.00 . . . ?
C95 C90 H99 161.00 . . 3_566 ?
C92 C90 H97 146.00 3_566 . . ?
C93 C90 H97 147.00 3_566 . . ?
H97 C90 H99 41.00 . . 3_566 ?
C92 C90 H99 173.00 3_566 . 3_566 ?
C93 C90 H99 106.00 3_566 . 3_566 ?
C90 C91 H98 120.00 . . . ?
C90 C91 H99 22.00 . . 3_566 ?
C90 C91 H100 154.00 . . 3_566 ?
C92 C91 H98 120.00 . . . ?
C92 C91 H99 142.00 . . 3_566 ?
C92 C91 H100 86.00 . . 3_566 ?
C93 C91 H98 140.00 3_566 . . ?
C94 C91 H98 88.00 3_566 . . ?
H98 C91 H99 98.00 . . 3_566 ?
H98 C91 H100 34.00 . . 3_566 ?
C93 C91 H99 42.00 3_566 . 3_566 ?
C93 C91 H100 174.00 3_566 . 3_566 ?
C94 C91 H99 174.00 3_566 . 3_566 ?
C94 C91 H100 54.00 3_566 . 3_566 ?
H99 C91 H100 131.00 3_566 . 3_566 ?
C92 C93 H99 120.00 . . . ?
C94 C93 H99 120.00 . . . ?
C90 C93 H99 33.00 3_566 . . ?
C91 C93 H99 100.00 3_566 . . ?
C92 C93 H99 151.00 3_566 . . ?
C95 C93 H99 95.00 3_566 . . ?
C93 C94 H100 120.00 . . . ?
C93 C94 H98 85.00 . . 3_566 ?
C95 C94 H100 120.00 . . . ?
C95 C94 H98 155.00 . . 3_566 ?
C91 C94 H100 92.00 3_566 . . ?
C92 C94 H100 143.00 3_566 . . ?
H98 C94 H100 35.00 3_566 . . ?
C91 C94 H98 57.00 3_566 . 3_566 ?
C92 C94 H98 177.00 3_566 . 3_566 ?
C90 C95 H101 120.00 . . . ?
C94 C95 H101 120.00 . . . ?
C92 C95 H101 153.00 3_566 . . ?
C93 C95 H101 145.00 3_566 . . ?
C96 C95 H101 18.00 3_566 . . ?
C92 C96 H102 109.00 . . . ?
C92 C96 H103 109.00 . . . ?
C92 C96 H104 109.00 . . . ?
C92 C96 H101 90.00 . . 3_566 ?
H102 C96 H103 109.00 . . . ?
H102 C96 H104 110.00 . . . ?
C95 C96 H102 126.00 3_566 . . ?
H101 C96 H102 157.00 3_566 . . ?
H103 C96 H104 110.00 . . . ?
C95 C96 H103 97.00 3_566 . . ?
H101 C96 H103 50.00 3_566 . . ?
C95 C96 H104 103.00 3_566 . . ?
H101 C96 H104 74.00 3_566 . . ?
C95 C96 H101 72.00 3_566 . 3_566 ?
O11 C74 C73 120.1(5) . . . y
O11 C74 C75 122.8(6) . . . y
C73 C74 C75 117.0(5) . . . ?
C74 C73 H76 109.00 . . . ?
C74 C73 H77 110.00 . . . ?
C74 C73 H78 109.00 . . . ?
H76 C73 H77 109.00 . . . ?
H76 C73 H78 109.00 . . . ?
H77 C73 H78 109.00 . . . ?
C74 C75 H79 109.00 . . . ?
C74 C75 H80 109.00 . . . ?
C74 C75 H81 109.00 . . . ?
H79 C75 H80 109.00 . . . ?
H79 C75 H81 109.00 . . . ?
H80 C75 H81 110.00 . . . ?

loop_
_geom_bond_atom_site_label_1
_geom_bond_atom_site_label_2
_geom_bond_distance
_geom_bond_site_symmetry_1
_geom_bond_site_symmetry_2
_geom_bond_publ_flag
Ta1 O1 1.992(3) . . y
Ta1 O2 1.982(3) . . y
Ta1 O7 2.027(3) . . y
Ta1 O9 2.026(3) . . y
Ta1 O10 2.170(2) . . y
Ta1 C43 2.454(4) . . y
Ta1 C46 2.474(4) . . y
Ta1 C47 2.434(4) . . y
Ta2 O3 1.993(3) . . y
Ta2 O4 2.002(3) . . y
Ta2 O7 1.982(3) . . y
Ta2 O8 2.062(3) . . y
Ta2 O10 2.169(2) . . y
Ta2 C53 2.495(4) . . y
Ta2 C55 2.482(4) . . y
Ta2 C56 2.442(4) . . y
Ta2 C57 2.458(4) . . y
Ta3 O5 1.998(3) . . y
Ta3 O6 1.980(3) . . y
Ta3 O8 2.063(3) . . y
Ta3 O9 1.989(3) . . y
Ta3 O10 2.171(2) . . y
Ta3 C63 2.453(4) . . y
Ta3 C64 2.436(4) . . y
Ta3 C65 2.489(4) . . y
Ta3 C67 2.499(4) . . y
O1 B1 1.355(5) . . y
O2 B2 1.359(5) . . y
O3 B2 1.363(5) . . y
O4 B3 1.358(5) . . y
O5 B3 1.349(5) . . y
O6 B1 1.358(5) . . y
O7 H1 0.9500 . . ?
O8 H2 0.9500 . . ?
O9 H3 0.9500 . . ?
C1 C2 1.394(7) . . ?
C1 C6 1.384(5) . . ?
C1 B1 1.586(6) . . y
C2 C3 1.387(8) . . ?
C3 C4 1.386(8) . . ?
C4 C7 1.445(6) . . ?
C4 C5 1.386(6) . . ?
C5 C6 1.388(6) . . ?
C7 C8 1.187(7) . . ?
C8 C9 1.486(14) . . ?
C8 C97 1.423(14) . . ?
C9 C98 1.11(2) . . ?
C9 C102 1.639(19) . . ?
C9 C10 1.39(2) . . ?
C9 C14 1.39(2) . . ?
C9 C97 0.31(2) . . ?
C10 C11 1.39(2) . . ?
C10 C97 1.68(2) . . ?
C10 C98 0.44(2) . . ?
C10 C99 1.58(2) . . ?
C11 C99 0.636(18) . . ?
C11 C12 1.390(19) . . ?
C11 C98 1.381(19) . . ?
C12 C13 1.389(14) . . ?
C12 C99 0.88(2) . . ?
C12 C100 0.707(14) . . ?
C13 C102 1.713(18) . . ?
C13 C101 0.667(14) . . ?
C13 C14 1.389(19) . . ?
C13 C100 0.767(14) . . ?
C14 C101 1.26(2) . . ?
C14 C97 1.21(2) . . ?
C14 C102 0.501(16) . . ?
C15 C16 1.401(5) . . ?
C15 C20 1.401(5) . . ?
C15 B2 1.586(6) . . y
C16 C17 1.383(6) . . ?
C17 C18 1.399(5) . . ?
C18 C19 1.401(5) . . ?
C18 C21 1.443(6) . . ?
C19 C20 1.378(6) . . ?
C21 C22 1.164(7) . . ?
C22 C23 1.471(17) . . ?
C23 C104 1.42(3) . . ?
C23 C108 1.30(3) . . ?
C23 C24 1.35(3) . . ?
C23 C28 1.50(3) . . ?
C24 C25 1.39(3) . . ?
C24 C104 0.49(3) . . ?
C24 C105 1.29(3) . . ?
C25 C106 1.05(3) . . ?
C25 C26 1.39(3) . . ?
C25 C104 1.65(3) . . ?
C25 C105 0.53(3) . . ?
C26 C27 1.39(2) . . ?
C26 C105 1.70(3) . . ?
C26 C106 0.34(3) . . ?
C26 C107 1.25(2) . . ?
C27 C108 1.60(2) . . ?
C27 C106 1.62(3) . . ?
C27 C107 0.67(2) . . ?
C27 C28 1.39(2) . . ?
C28 C108 0.65(2) . . ?
C28 C107 1.47(2) . . ?
C29 C30 1.401(6) . . ?
C29 C34 1.387(5) . . ?
C29 B3 1.591(6) . . y
C30 C31 1.382(7) . . ?
C31 C32 1.399(6) . . ?
C32 C35 1.445(6) . . ?
C32 C33 1.394(6) . . ?
C33 C34 1.399(6) . . ?
C35 C36 1.172(7) . . ?
C36 C37 1.448(7) . . ?
C37 C42 1.384(8) . . ?
C37 C38 1.404(8) . . ?
C38 C39 1.382(7) . . ?
C39 C40 1.370(8) . . ?
C40 C41 1.384(8) . . ?
C41 C42 1.382(7) . . ?
C43 C44 1.413(6) . . ?
C43 C47 1.428(6) . . ?
C43 C48 1.497(7) . . ?
C44 C49 1.498(7) . . ?
C44 C45 1.398(7) . . ?
C45 C46 1.399(6) . . ?
C45 C50 1.504(7) . . ?
C46 C47 1.421(6) . . ?
C46 C51 1.510(7) . . ?
C47 C52 1.497(6) . . ?
C53 C57 1.409(6) . . ?
C53 C58 1.492(7) . . ?
C53 C54 1.417(6) . . ?
C54 C59 1.495(6) . . ?
C54 C55 1.396(6) . . ?
C55 C56 1.409(5) . . ?
C55 C60 1.499(6) . . ?
C56 C57 1.426(6) . . ?
C56 C61 1.503(7) . . ?
C57 C62 1.497(7) . . ?
C63 C67 1.419(6) . . ?
C63 C64 1.414(5) . . ?
C63 C68 1.505(6) . . ?
C64 C65 1.430(5) . . ?
C64 C69 1.507(6) . . ?
C65 C70 1.502(6) . . ?
C65 C66 1.405(6) . . ?
C66 C67 1.422(5) . . ?
C66 C71 1.493(6) . . ?
C67 C72 1.491(6) . . ?
C97 C98 1.39(2) . . ?
C97 C102 1.390(19) . . ?
C98 C99 1.39(2) . . ?
C99 C100 1.392(18) . . ?
C100 C101 1.389(14) . . ?
C101 C102 1.392(19) . . ?
C104 C105 1.39(3) . . ?
C105 C106 1.39(3) . . ?
C106 C107 1.39(2) . . ?
C107 C108 1.39(2) . . ?
C2 H4 0.9500 . . ?
C3 H5 0.9500 . . ?
C5 H6 0.9500 . . ?
C6 H7 0.9500 . . ?
C10 H8 0.9500 . . ?
C10 H105 0.5800 . . ?
C11 H9 0.9500 . . ?
C11 H106 0.7100 . . ?
C12 H10 0.9500 . . ?
C12 H106 1.3500 . . ?
C12 H107 1.1700 . . ?
C13 H11 0.9500 . . ?
C14 H12 0.9500 . . ?
C16 H13 0.9500 . . ?
C17 H14 0.9500 . . ?
C19 H15 0.9500 . . ?
C20 H16 0.9500 . . ?
C24 H17 0.9500 . . ?
C24 H110 1.3400 . . ?
C25 H18 0.9500 . . ?
C25 H111 1.2600 . . ?
C26 H19 0.9500 . . ?
C26 H112 0.8900 . . ?
C27 H20 0.9500 . . ?
C27 H113 1.0300 . . ?
C28 H21 0.9500 . . ?
C28 H114 1.1300 . . ?
C30 H22 0.9500 . . ?
C31 H23 0.9500 . . ?
C33 H24 0.9500 . . ?
C34 H25 0.9500 . . ?
C38 H26 0.9500 . . ?
C39 H27 0.9500 . . ?
C40 H28 0.9500 . . ?
C41 H29 0.9500 . . ?
C42 H30 0.9500 . . ?
C48 H31 0.9800 . . ?
C48 H32 0.9800 . . ?
C48 H33 0.9800 . . ?
C49 H34 0.9800 . . ?
C49 H35 0.9800 . . ?
C49 H36 0.9800 . . ?
C50 H37 0.9800 . . ?
C50 H38 0.9800 . . ?
C50 H39 0.9800 . . ?
C51 H40 0.9800 . . ?
C51 H41 0.9800 . . ?
C51 H42 0.9800 . . ?
C52 H43 0.9800 . . ?
C52 H44 0.9800 . . ?
C52 H45 0.9800 . . ?
C58 H46 0.9800 . . ?
C58 H47 0.9800 . . ?
C58 H48 0.9800 . . ?
C59 H49 0.9800 . . ?
C59 H50 0.9800 . . ?
C59 H51 0.9800 . . ?
C60 H52 0.9800 . . ?
C60 H53 0.9800 . . ?
C60 H54 0.9800 . . ?
C61 H55 0.9800 . . ?
C61 H56 0.9800 . . ?
C61 H57 0.9800 . . ?
C62 H58 0.9800 . . ?
C62 H59 0.9800 . . ?
C62 H60 0.9800 . . ?
C68 H61 0.9800 . . ?
C68 H62 0.9800 . . ?
C68 H63 0.9800 . . ?
C69 H64 0.9800 . . ?
C69 H65 0.9800 . . ?
C69 H66 0.9800 . . ?
C70 H67 0.9800 . . ?
C70 H68 0.9800 . . ?
C70 H69 0.9800 . . ?
C71 H70 0.9800 . . ?
C71 H71 0.9800 . . ?
C71 H72 0.9800 . . ?
C72 H73 0.9800 . . ?
C72 H74 0.9800 . . ?
C72 H75 0.9800 . . ?
C98 H8 1.3600 . . ?
C98 H105 0.9500 . . ?
C99 H106 0.9500 . . ?
C100 H10 1.2800 . . ?
C100 H11 1.3300 . . ?
C100 H107 0.9500 . . ?
C101 H11 0.8200 . . ?
C101 H108 0.9500 . . ?
C102 H12 0.5400 . . ?
C102 H109 0.9500 . . ?
C104 H17 0.8900 . . ?
C104 H110 0.9500 . . ?
C105 H18 1.0500 . . ?
C105 H111 0.9500 . . ?
C106 H19 1.1300 . . ?
C106 H112 0.9500 . . ?
C107 H113 0.9500 . . ?
C108 H21 1.3300 . . ?
C108 H114 0.9500 . . ?
C76 C77 1.39(2) . . ?
C76 C81 1.39(2) . . ?
C76 C82 1.53(4) . . ?
C76 C83 0.92(2) . . ?
C76 C84 0.55(2) . . ?
C76 C89 1.67(4) . . ?
C77 C78 1.39(2) . . ?
C77 C83 0.48(2) . . ?
C77 C88 1.03(2) . . ?
C78 C79 1.39(3) . . ?
C78 C83 1.73(2) . . ?
C78 C87 1.10(3) . . ?
C78 C88 0.38(2) . . ?
C79 C80 1.39(3) . . ?
C79 C86 1.09(3) . . ?
C79 C87 0.38(2) . . ?
C79 C88 1.65(2) . . ?
C80 C81 1.39(2) . . ?
C80 C85 0.98(2) . . ?
C80 C86 0.48(3) . . ?
C80 C87 1.69(3) . . ?
C81 C84 0.88(2) . . ?
C81 C85 0.54(2) . . ?
C82 C84 1.74(4) . . ?
C82 C89 1.05(5) . . ?
C83 C84 1.39(2) . . ?
C83 C88 1.39(2) . . ?
C84 C85 1.39(2) . . ?
C84 C89 1.53(4) . . ?
C85 C86 1.39(2) . . ?
C86 C87 1.39(3) . . ?
C87 C88 1.39(2) . . ?
C77 H82 0.9500 . . ?
C77 H90 1.0400 . . ?
C78 H83 0.9500 . . ?
C78 H93 1.0000 . . ?
C79 H84 0.9500 . . ?
C79 H92 1.1000 . . ?
C80 H85 0.9500 . . ?
C81 H86 0.9500 . . ?
C81 H91 1.2200 . . ?
C82 H87 0.9800 . . ?
C82 H88 0.9800 . . ?
C82 H89 0.9800 . . ?
C82 H96 0.6700 . . ?
C83 H82 1.2200 . . ?
C83 H90 0.9500 . . ?
C85 H86 1.1000 . . ?
C85 H91 0.9500 . . ?
C86 H85 1.0400 . . ?
C87 H84 1.0500 . . ?
C87 H92 0.9500 . . ?
C88 H83 1.1400 . . ?
C88 H93 0.9500 . . ?
C89 H88 0.7900 . . ?
C89 H94 0.9700 . . ?
C89 H95 0.9800 . . ?
C89 H96 0.9800 . . ?
O11 C74 1.176(6) . . y
C90 C95 1.391(18) . . ?
C90 C92 1.508(16) . 3_566 ?
C90 C93 0.649(16) . 3_566 ?
C90 C91 1.390(16) . . ?
C91 C93 0.867(16) . 3_566 ?
C91 C94 0.650(15) . 3_566 ?
C91 C92 1.390(15) . . ?
C92 C96 1.527(17) . . ?
C92 C93 1.759(15) . 3_566 ?
C92 C94 0.911(17) . 3_566 ?
C92 C95 0.651(16) . 3_566 ?
C92 C93 1.389(15) . . ?
C93 C94 1.390(15) . . ?
C93 C95 1.561(16) . 3_566 ?
C94 C95 1.390(19) . . ?
C95 C96 0.995(17) . 3_566 ?
C90 H99 0.5300 . 3_566 ?
C90 H97 0.9500 . . ?
C91 H98 0.9500 . . ?
C91 H100 1.1700 . 3_566 ?
C91 H99 1.3900 . 3_566 ?
C93 H99 0.9500 . . ?
C94 H98 1.1300 . 3_566 ?
C94 H100 0.9500 . . ?
C95 H101 0.9500 . . ?
C96 H102 0.9800 . . ?
C96 H104 0.9800 . . ?
C96 H101 0.3000 . 3_566 ?
C96 H103 0.9800 . . ?
C73 C74 1.526(9) . . ?
C74 C75 1.485(9) . . ?
C73 H76 0.9800 . . ?
C73 H77 0.9800 . . ?
C73 H78 0.9800 . . ?
C75 H79 0.9800 . . ?
C75 H80 0.9800 . . ?
C75 H81 0.9800 . . ?

loop_
_geom_hbond_atom_site_label_D
_geom_hbond_atom_site_label_H
_geom_hbond_atom_site_label_A
_geom_hbond_distance_DH
_geom_hbond_distance_HA
_geom_hbond_distance_DA
_geom_hbond_angle_DHA
_geom_hbond_site_symmetry_A
_geom_hbond_publ_flag
C2 H4 O6 0.9500 2.5500 2.907(6) 102.00 . y
C20 H16 O2 0.9500 2.6000 2.937(5) 101.00 . y
C50 H38 O2 0.9800 2.2500 2.914(6) 124.00 . y
C60 H53 O3 0.9800 2.4700 2.938(5) 109.00 . y
C68 H62 O5 0.9800 2.5800 2.910(5) 100.00 . y
C70 H68 O6 0.9800 2.4500 2.984(5) 114.00 . y

loop_
_geom_torsion_atom_site_label_1
_geom_torsion_atom_site_label_2
_geom_torsion_atom_site_label_3
_geom_torsion_atom_site_label_4
_geom_torsion
_geom_torsion_site_symmetry_1
_geom_torsion_site_symmetry_2
_geom_torsion_site_symmetry_3
_geom_torsion_site_symmetry_4
O2 Ta1 O1 B1 107.9(3) . . . .
O7 Ta1 O1 B1 26.9(5) . . . .
O9 Ta1 O1 B1 -43.3(3) . . . .
O10 Ta1 O1 B1 29.5(3) . . . .
C43 Ta1 O1 B1 -124.0(3) . . . .
C46 Ta1 O1 B1 -162.7(3) . . . .
C47 Ta1 O1 B1 -122.8(3) . . . .
O1 Ta1 O2 B2 -110.0(3) . . . .
O7 Ta1 O2 B2 41.7(3) . . . .
O9 Ta1 O2 B2 -28.3(5) . . . .
O10 Ta1 O2 B2 -31.2(3) . . . .
C43 Ta1 O2 B2 164.3(3) . . . .
C46 Ta1 O2 B2 121.0(3) . . . .
C47 Ta1 O2 B2 122.7(3) . . . .
O1 Ta1 O7 Ta2 12.0(3) . . . .
O2 Ta1 O7 Ta2 -70.20(13) . . . .
O9 Ta1 O7 Ta2 82.53(13) . . . .
O10 Ta1 O7 Ta2 9.29(11) . . . .
C43 Ta1 O7 Ta2 158.59(13) . . . .
C46 Ta1 O7 Ta2 -160.42(16) . . . .
C47 Ta1 O7 Ta2 166.07(15) . . . .
O1 Ta1 O9 Ta3 69.92(13) . . . .
O2 Ta1 O9 Ta3 -12.9(3) . . . .
O7 Ta1 O9 Ta3 -83.12(13) . . . .
O10 Ta1 O9 Ta3 -9.86(11) . . . .
C43 Ta1 O9 Ta3 157.13(15) . . . .
C46 Ta1 O9 Ta3 -158.49(13) . . . .
C47 Ta1 O9 Ta3 -168.63(15) . . . .
O1 Ta1 O10 Ta2 173.37(12) . . . .
O1 Ta1 O10 Ta3 -80.64(11) . . . .
O2 Ta1 O10 Ta2 80.99(11) . . . .
O2 Ta1 O10 Ta3 -173.01(12) . . . .
O7 Ta1 O10 Ta2 -7.96(9) . . . .
O7 Ta1 O10 Ta3 98.04(11) . . . .
O9 Ta1 O10 Ta2 -97.52(11) . . . .
O9 Ta1 O10 Ta3 8.48(9) . . . .
C43 Ta1 O10 Ta2 -123.8(2) . . . .
C43 Ta1 O10 Ta3 -17.8(3) . . . .
C46 Ta1 O10 Ta2 12.5(3) . . . .
C46 Ta1 O10 Ta3 118.5(2) . . . .
C47 Ta1 O10 Ta2 -55.3(2) . . . .
C47 Ta1 O10 Ta3 50.7(2) . . . .
O1 Ta1 C43 C44 -67.9(3) . . . .
O1 Ta1 C43 C47 178.1(2) . . . .
O1 Ta1 C43 C48 54.9(4) . . . .
O2 Ta1 C43 C44 19.6(3) . . . .
O2 Ta1 C43 C47 -94.5(2) . . . .
O2 Ta1 C43 C48 142.4(3) . . . .
O7 Ta1 C43 C44 127.5(3) . . . .
O7 Ta1 C43 C47 13.4(3) . . . .
O7 Ta1 C43 C48 -109.8(4) . . . .
O9 Ta1 C43 C44 -154.3(3) . . . .
O9 Ta1 C43 C47 91.7(2) . . . .
O9 Ta1 C43 C48 -31.5(4) . . . .
O10 Ta1 C43 C44 -128.9(3) . . . .
O10 Ta1 C43 C47 117.1(3) . . . .
O10 Ta1 C43 C48 -6.2(5) . . . .
C46 Ta1 C43 C44 75.9(3) . . . .
C46 Ta1 C43 C47 -38.1(2) . . . .
C46 Ta1 C43 C48 -161.3(4) . . . .
C47 Ta1 C43 C44 114.1(4) . . . .
C47 Ta1 C43 C48 -123.2(5) . . . .
O1 Ta1 C46 C45 -27.4(3) . . . .
O1 Ta1 C46 C47 87.8(3) . . . .
O1 Ta1 C46 C51 -150.2(3) . . . .
O2 Ta1 C46 C45 62.3(2) . . . .
O2 Ta1 C46 C47 177.5(2) . . . .
O2 Ta1 C46 C51 -60.5(4) . . . .
O7 Ta1 C46 C45 147.9(2) . . . .
O7 Ta1 C46 C47 -96.9(2) . . . .
O7 Ta1 C46 C51 25.2(4) . . . .
O9 Ta1 C46 C45 -133.6(2) . . . .
O9 Ta1 C46 C47 -18.4(3) . . . .
O9 Ta1 C46 C51 103.6(4) . . . .
O10 Ta1 C46 C45 128.1(3) . . . .
O10 Ta1 C46 C47 -116.7(3) . . . .
O10 Ta1 C46 C51 5.3(5) . . . .
C43 Ta1 C46 C45 -76.7(2) . . . .
C43 Ta1 C46 C47 38.5(2) . . . .
C43 Ta1 C46 C51 160.5(4) . . . .
C47 Ta1 C46 C45 -115.2(3) . . . .
C47 Ta1 C46 C51 122.0(5) . . . .
O1 Ta1 C47 C43 -2.3(3) . . . .
O1 Ta1 C47 C46 -115.7(2) . . . .
O1 Ta1 C47 C52 120.7(3) . . . .
O2 Ta1 C47 C43 110.5(2) . . . .
O2 Ta1 C47 C46 -3.0(3) . . . .
O2 Ta1 C47 C52 -126.6(3) . . . .
O7 Ta1 C47 C43 -168.2(2) . . . .
O7 Ta1 C47 C46 78.4(2) . . . .
O7 Ta1 C47 C52 -45.2(3) . . . .
O9 Ta1 C47 C43 -83.3(2) . . . .
O9 Ta1 C47 C46 163.3(2) . . . .
O9 Ta1 C47 C52 39.6(3) . . . .
O10 Ta1 C47 C43 -123.5(2) . . . .
O10 Ta1 C47 C46 123.1(2) . . . .
O10 Ta1 C47 C52 -0.6(5) . . . .
C43 Ta1 C47 C46 -113.4(3) . . . .
C43 Ta1 C47 C52 122.9(4) . . . .
C46 Ta1 C47 C43 113.4(3) . . . .
C46 Ta1 C47 C52 -123.7(4) . . . .
O4 Ta2 O3 B2 114.8(3) . . . .
O7 Ta2 O3 B2 -36.4(3) . . . .
O8 Ta2 O3 B2 40.0(4) . . . .
O10 Ta2 O3 B2 36.8(3) . . . .
C53 Ta2 O3 B2 -132.5(3) . . . .
C55 Ta2 O3 B2 -131.4(3) . . . .
C56 Ta2 O3 B2 -164.2(3) . . . .
C57 Ta2 O3 B2 -169.5(3) . . . .
O3 Ta2 O4 B3 -117.5(3) . . . .
O7 Ta2 O4 B3 -33.0(4) . . . .
O8 Ta2 O4 B3 34.1(3) . . . .
O10 Ta2 O4 B3 -39.1(3) . . . .
C53 Ta2 O4 B3 108.9(3) . . . .
C55 Ta2 O4 B3 167.0(3) . . . .
C56 Ta2 O4 B3 157.9(3) . . . .
C57 Ta2 O4 B3 123.6(3) . . . .
O3 Ta2 O7 Ta1 69.19(13) . . . .
O4 Ta2 O7 Ta1 -15.5(3) . . . .
O8 Ta2 O7 Ta1 -82.31(13) . . . .
O10 Ta2 O7 Ta1 -9.25(11) . . . .
C53 Ta2 O7 Ta1 -159.20(14) . . . .
C55 Ta2 O7 Ta1 146.03(14) . . . .
C56 Ta2 O7 Ta1 150.88(14) . . . .
C57 Ta2 O7 Ta1 -165.91(13) . . . .
O3 Ta2 O8 Ta3 3.1(3) . . . .
O4 Ta2 O8 Ta3 -73.20(12) . . . .
O7 Ta2 O8 Ta3 80.24(12) . . . .
O10 Ta2 O8 Ta3 6.28(10) . . . .
C53 Ta2 O8 Ta3 177.27(16) . . . .
C55 Ta2 O8 Ta3 171.67(13) . . . .
C56 Ta2 O8 Ta3 -148.25(13) . . . .
C57 Ta2 O8 Ta3 -151.15(15) . . . .
O3 Ta2 O10 Ta1 -83.56(11) . . . .
O3 Ta2 O10 Ta3 172.69(12) . . . .
O4 Ta2 O10 Ta1 -174.97(12) . . . .
O4 Ta2 O10 Ta3 81.28(11) . . . .
O7 Ta2 O10 Ta1 8.11(10) . . . .
O7 Ta2 O10 Ta3 -95.65(11) . . . .
O8 Ta2 O10 Ta1 98.05(11) . . . .
O8 Ta2 O10 Ta3 -5.71(10) . . . .
C53 Ta2 O10 Ta1 81.0(3) . . . .
C53 Ta2 O10 Ta3 -22.8(3) . . . .
C55 Ta2 O10 Ta1 -57.7(3) . . . .
C55 Ta2 O10 Ta3 -161.4(2) . . . .
C56 Ta2 O10 Ta1 -135.5(2) . . . .
C56 Ta2 O10 Ta3 120.8(2) . . . .
C57 Ta2 O10 Ta1 149.0(2) . . . .
C57 Ta2 O10 Ta3 45.3(3) . . . .
O3 Ta2 C53 C54 37.4(3) . . . .
O3 Ta2 C53 C57 -77.6(3) . . . .
O3 Ta2 C53 C58 159.6(4) . . . .
O4 Ta2 C53 C54 142.1(2) . . . .
O4 Ta2 C53 C57 27.2(3) . . . .
O4 Ta2 C53 C58 -95.7(4) . . . .
O7 Ta2 C53 C54 -55.3(2) . . . .
O7 Ta2 C53 C57 -170.3(2) . . . .
O7 Ta2 C53 C58 66.9(4) . . . .
O8 Ta2 C53 C54 -138.8(3) . . . .
O8 Ta2 C53 C57 106.2(2) . . . .
O8 Ta2 C53 C58 -16.6(4) . . . .
O10 Ta2 C53 C54 -122.2(3) . . . .
O10 Ta2 C53 C57 122.8(3) . . . .
O10 Ta2 C53 C58 0.0(6) . . . .
C55 Ta2 C53 C54 36.1(2) . . . .
C55 Ta2 C53 C57 -78.9(2) . . . .
C55 Ta2 C53 C58 158.3(5) . . . .
C56 Ta2 C53 C54 77.0(2) . . . .
C56 Ta2 C53 C57 -38.0(2) . . . .
C56 Ta2 C53 C58 -160.8(5) . . . .
C57 Ta2 C53 C54 115.0(3) . . . .
C57 Ta2 C53 C58 -122.8(5) . . . .
O3 Ta2 C55 C54 144.5(2) . . . .
O3 Ta2 C55 C56 -99.9(3) . . . .
O3 Ta2 C55 C60 20.7(3) . . . .
O4 Ta2 C55 C54 -132.3(2) . . . .
O4 Ta2 C55 C56 -16.6(3) . . . .
O4 Ta2 C55 C60 103.9(3) . . . .
O7 Ta2 C55 C54 57.3(2) . . . .
O7 Ta2 C55 C56 173.0(2) . . . .
O7 Ta2 C55 C60 -66.5(3) . . . .
O8 Ta2 C55 C54 -29.8(3) . . . .
O8 Ta2 C55 C56 85.8(3) . . . .
O8 Ta2 C55 C60 -153.6(3) . . . .
O10 Ta2 C55 C54 118.5(3) . . . .
O10 Ta2 C55 C56 -125.9(3) . . . .
O10 Ta2 C55 C60 -5.4(5) . . . .
C53 Ta2 C55 C54 -36.6(2) . . . .
C53 Ta2 C55 C56 79.1(3) . . . .
C53 Ta2 C55 C60 -160.4(4) . . . .
C56 Ta2 C55 C54 -115.7(3) . . . .
C56 Ta2 C55 C60 120.6(5) . . . .
C57 Ta2 C55 C54 -77.3(3) . . . .
C57 Ta2 C55 C56 38.4(2) . . . .
C57 Ta2 C55 C60 159.0(4) . . . .
O3 Ta2 C56 C55 74.7(2) . . . .
O3 Ta2 C56 C57 -171.6(2) . . . .
O3 Ta2 C56 C61 -48.1(3) . . . .
O4 Ta2 C56 C55 164.5(3) . . . .
O4 Ta2 C56 C57 -81.7(2) . . . .
O4 Ta2 C56 C61 41.7(3) . . . .
O7 Ta2 C56 C55 -8.9(3) . . . .
O7 Ta2 C56 C57 104.9(2) . . . .
O7 Ta2 C56 C61 -131.6(3) . . . .
O8 Ta2 C56 C55 -119.0(2) . . . .
O8 Ta2 C56 C57 -5.2(3) . . . .
O8 Ta2 C56 C61 118.3(3) . . . .
O10 Ta2 C56 C55 125.4(3) . . . .
O10 Ta2 C56 C57 -120.8(3) . . . .
O10 Ta2 C56 C61 2.7(5) . . . .
C53 Ta2 C56 C55 -76.7(3) . . . .
C53 Ta2 C56 C57 37.1(2) . . . .
C53 Ta2 C56 C61 160.5(4) . . . .
C55 Ta2 C56 C57 113.8(4) . . . .
C55 Ta2 C56 C61 -122.8(4) . . . .
C57 Ta2 C56 C55 -113.8(4) . . . .
C57 Ta2 C56 C61 123.5(4) . . . .
O3 Ta2 C57 C53 124.2(2) . . . .
O3 Ta2 C57 C56 9.5(3) . . . .
O3 Ta2 C57 C62 -113.0(4) . . . .
O4 Ta2 C57 C53 -153.6(2) . . . .
O4 Ta2 C57 C56 91.8(2) . . . .
O4 Ta2 C57 C62 -30.8(4) . . . .
O7 Ta2 C57 C53 12.3(3) . . . .
O7 Ta2 C57 C56 -102.4(3) . . . .
O7 Ta2 C57 C62 135.1(4) . . . .
O8 Ta2 C57 C53 -69.7(2) . . . .
O8 Ta2 C57 C56 175.6(2) . . . .
O8 Ta2 C57 C62 53.0(4) . . . .
O10 Ta2 C57 C53 -117.5(3) . . . .
O10 Ta2 C57 C56 127.8(3) . . . .
O10 Ta2 C57 C62 5.2(5) . . . .
C53 Ta2 C57 C56 -114.7(3) . . . .
C53 Ta2 C57 C62 122.8(5) . . . .
C55 Ta2 C57 C53 77.0(3) . . . .
C55 Ta2 C57 C56 -37.7(2) . . . .
C55 Ta2 C57 C62 -160.3(5) . . . .
C56 Ta2 C57 C53 114.7(3) . . . .
C56 Ta2 C57 C62 -122.6(5) . . . .
O6 Ta3 O5 B3 118.3(3) . . . .
O8 Ta3 O5 B3 -33.2(3) . . . .
O9 Ta3 O5 B3 33.3(4) . . . .
O10 Ta3 O5 B3 40.0(3) . . . .
C63 Ta3 O5 B3 -124.9(3) . . . .
C64 Ta3 O5 B3 -158.7(3) . . . .
C65 Ta3 O5 B3 -166.0(3) . . . .
C67 Ta3 O5 B3 -108.1(3) . . . .
O5 Ta3 O6 B1 -111.3(3) . . . .
O8 Ta3 O6 B1 -34.4(4) . . . .
O9 Ta3 O6 B1 39.3(3) . . . .
O10 Ta3 O6 B1 -33.8(3) . . . .
C63 Ta3 O6 B1 173.6(3) . . . .
C64 Ta3 O6 B1 166.7(3) . . . .
C65 Ta3 O6 B1 132.9(3) . . . .
C67 Ta3 O6 B1 137.8(3) . . . .
O5 Ta3 O8 Ta2 72.87(13) . . . .
O6 Ta3 O8 Ta2 -5.6(3) . . . .
O9 Ta3 O8 Ta2 -80.20(12) . . . .
O10 Ta3 O8 Ta2 -6.27(10) . . . .
C63 Ta3 O8 Ta2 149.38(14) . . . .
C64 Ta3 O8 Ta2 148.88(13) . . . .
C65 Ta3 O8 Ta2 -169.15(13) . . . .
C67 Ta3 O8 Ta2 -179.69(15) . . . .
O5 Ta3 O9 Ta1 16.7(3) . . . .
O6 Ta3 O9 Ta1 -68.91(13) . . . .
O8 Ta3 O9 Ta1 82.98(13) . . . .
O10 Ta3 O9 Ta1 9.82(11) . . . .
C63 Ta3 O9 Ta1 168.47(13) . . . .
C64 Ta3 O9 Ta1 -148.43(13) . . . .
C65 Ta3 O9 Ta1 -145.85(14) . . . .
C67 Ta3 O9 Ta1 159.33(13) . . . .
O5 Ta3 O10 Ta1 174.84(12) . . . .
O5 Ta3 O10 Ta2 -81.48(11) . . . .
O6 Ta3 O10 Ta1 82.35(11) . . . .
O6 Ta3 O10 Ta2 -173.97(12) . . . .
O8 Ta3 O10 Ta1 -97.97(11) . . . .
O8 Ta3 O10 Ta2 5.71(10) . . . .
O9 Ta3 O10 Ta1 -8.60(10) . . . .
O9 Ta3 O10 Ta2 95.08(11) . . . .
C63 Ta3 O10 Ta1 -154.4(2) . . . .
C63 Ta3 O10 Ta2 -50.7(3) . . . .
C64 Ta3 O10 Ta1 131.2(2) . . . .
C64 Ta3 O10 Ta2 -125.1(2) . . . .
C65 Ta3 O10 Ta1 53.6(3) . . . .
C65 Ta3 O10 Ta2 157.3(2) . . . .
C67 Ta3 O10 Ta1 -85.5(2) . . . .
C67 Ta3 O10 Ta2 18.2(3) . . . .
O5 Ta3 C63 C64 -95.8(2) . . . .
O5 Ta3 C63 C67 149.5(2) . . . .
O5 Ta3 C63 C68 26.2(3) . . . .
O6 Ta3 C63 C64 -12.5(3) . . . .
O6 Ta3 C63 C67 -127.2(2) . . . .
O6 Ta3 C63 C68 109.5(3) . . . .
O8 Ta3 C63 C64 -179.3(2) . . . .
O8 Ta3 C63 C67 66.1(2) . . . .
O8 Ta3 C63 C68 -57.2(3) . . . .
O9 Ta3 C63 C64 98.0(2) . . . .
O9 Ta3 C63 C67 -16.7(3) . . . .
O9 Ta3 C63 C68 -140.0(3) . . . .
O10 Ta3 C63 C64 -126.7(3) . . . .
O10 Ta3 C63 C67 118.6(3) . . . .
O10 Ta3 C63 C68 -4.7(5) . . . .
C64 Ta3 C63 C67 -114.7(3) . . . .
C64 Ta3 C63 C68 122.0(4) . . . .
C65 Ta3 C63 C64 37.9(2) . . . .
C65 Ta3 C63 C67 -76.8(2) . . . .
C65 Ta3 C63 C68 159.9(4) . . . .
C67 Ta3 C63 C64 114.7(3) . . . .
C67 Ta3 C63 C68 -123.3(4) . . . .
O5 Ta3 C64 C63 77.7(2) . . . .
O5 Ta3 C64 C65 -168.0(2) . . . .
O5 Ta3 C64 C69 -45.4(3) . . . .
O6 Ta3 C64 C63 168.7(2) . . . .
O6 Ta3 C64 C65 -77.1(2) . . . .
O6 Ta3 C64 C69 45.5(3) . . . .
O8 Ta3 C64 C63 0.9(3) . . . .
O8 Ta3 C64 C65 115.1(2) . . . .
O8 Ta3 C64 C69 -122.3(3) . . . .
O9 Ta3 C64 C63 -109.6(2) . . . .
O9 Ta3 C64 C65 4.7(3) . . . .
O9 Ta3 C64 C69 127.2(3) . . . .
O10 Ta3 C64 C63 120.6(3) . . . .
O10 Ta3 C64 C65 -125.1(3) . . . .
O10 Ta3 C64 C69 -2.5(4) . . . .
C63 Ta3 C64 C65 114.3(3) . . . .
C63 Ta3 C64 C69 -123.2(4) . . . .
C65 Ta3 C64 C63 -114.3(3) . . . .
C65 Ta3 C64 C69 122.6(4) . . . .
C67 Ta3 C64 C63 -37.3(2) . . . .
C67 Ta3 C64 C65 76.9(2) . . . .
C67 Ta3 C64 C69 -160.5(3) . . . .
O5 Ta3 C65 C64 13.1(3) . . . .
O5 Ta3 C65 C66 128.1(2) . . . .
O5 Ta3 C65 C70 -106.9(3) . . . .
O6 Ta3 C65 C64 96.9(2) . . . .
O6 Ta3 C65 C66 -148.1(2) . . . .
O6 Ta3 C65 C70 -23.1(3) . . . .
O8 Ta3 C65 C64 -91.2(3) . . . .
O8 Ta3 C65 C66 23.8(3) . . . .
O8 Ta3 C65 C70 148.7(3) . . . .
O9 Ta3 C65 C64 -176.3(2) . . . .
O9 Ta3 C65 C66 -61.3(2) . . . .
O9 Ta3 C65 C70 63.7(3) . . . .
O10 Ta3 C65 C64 125.8(3) . . . .
O10 Ta3 C65 C66 -119.1(3) . . . .
O10 Ta3 C65 C70 5.8(5) . . . .
C63 Ta3 C65 C64 -37.8(2) . . . .
C63 Ta3 C65 C66 77.2(2) . . . .
C63 Ta3 C65 C70 -157.8(4) . . . .
C64 Ta3 C65 C66 115.0(3) . . . .
C64 Ta3 C65 C70 -120.0(5) . . . .
C67 Ta3 C65 C64 -78.6(2) . . . .
C67 Ta3 C65 C66 36.4(2) . . . .
C67 Ta3 C65 C70 161.4(4) . . . .
O5 Ta3 C67 C63 -30.8(2) . . . .
O5 Ta3 C67 C66 -146.0(2) . . . .
O5 Ta3 C67 C72 90.2(3) . . . .
O6 Ta3 C67 C63 73.4(3) . . . .
O6 Ta3 C67 C66 -41.8(3) . . . .
O6 Ta3 C67 C72 -165.7(3) . . . .
O8 Ta3 C67 C63 -110.5(2) . . . .
O8 Ta3 C67 C66 134.3(2) . . . .
O8 Ta3 C67 C72 10.5(3) . . . .
O9 Ta3 C67 C63 167.2(2) . . . .
O9 Ta3 C67 C66 52.0(2) . . . .
O9 Ta3 C67 C72 -71.8(3) . . . .
O10 Ta3 C67 C63 -122.7(2) . . . .
O10 Ta3 C67 C66 122.1(2) . . . .
O10 Ta3 C67 C72 -1.7(5) . . . .
C63 Ta3 C67 C66 -115.2(3) . . . .
C63 Ta3 C67 C72 121.0(4) . . . .
C64 Ta3 C67 C63 37.8(2) . . . .
C64 Ta3 C67 C66 -77.5(2) . . . .
C64 Ta3 C67 C72 158.7(4) . . . .
C65 Ta3 C67 C63 79.2(2) . . . .
C65 Ta3 C67 C66 -36.0(2) . . . .
C65 Ta3 C67 C72 -159.8(4) . . . .
Ta1 O1 B1 O6 19.9(6) . . . .
Ta1 O1 B1 C1 -158.4(3) . . . .
Ta1 O2 B2 O3 -15.8(6) . . . .
Ta1 O2 B2 C15 165.9(2) . . . .
Ta2 O3 B2 O2 11.6(6) . . . .
Ta2 O3 B2 C15 -170.2(2) . . . .
Ta2 O4 B3 O5 0.2(6) . . . .
Ta2 O4 B3 C29 -178.1(2) . . . .
Ta3 O5 B3 O4 -0.9(6) . . . .
Ta3 O5 B3 C29 177.5(2) . . . .
Ta3 O6 B1 O1 -16.8(6) . . . .
Ta3 O6 B1 C1 161.5(2) . . . .
C6 C1 C2 C3 1.8(7) . . . .
B1 C1 C2 C3 -174.1(5) . . . .
C2 C1 C6 C5 -0.5(6) . . . .
B1 C1 C6 C5 175.2(4) . . . .
C6 C1 B1 O6 177.8(4) . . . .
C2 C1 B1 O6 -6.6(6) . . . .
C2 C1 B1 O1 171.8(4) . . . .
C6 C1 B1 O1 -3.8(6) . . . .
C1 C2 C3 C4 -0.8(8) . . . .
C2 C3 C4 C7 176.7(5) . . . .
C2 C3 C4 C5 -1.6(8) . . . .
C3 C4 C5 C6 2.8(6) . . . .
C7 C4 C5 C6 -175.4(4) . . . .
C4 C5 C6 C1 -1.8(6) . . . .
C9 C8 C97 C10 8(6) . . . .
C9 C8 C97 C14 -159(9) . . . .
C97 C8 C9 C102 5(6) . . . .
C97 C8 C9 C10 -169(8) . . . .
C97 C8 C9 C14 13(6) . . . .
C97 C8 C9 C98 -179(9) . . . .
C9 C8 C97 C102 -173(8) . . . .
C9 C8 C97 C98 1(6) . . . .
C14 C9 C10 C11 0(4) . . . .
C14 C9 C10 C97 -41.00 . . . .
C14 C9 C10 C98 23(6) . . . .
C14 C9 C10 C99 5(3) . . . .
C98 C9 C10 C11 -23(5) . . . .
C98 C9 C10 C97 -64.00 . . . .
C8 C9 C10 C99 -172.6(18) . . . .
C102 C9 C10 C11 10(4) . . . .
C102 C9 C10 C97 -30.00 . . . .
C102 C9 C10 C98 33(6) . . . .
C102 C9 C10 C99 15(3) . . . .
C8 C9 C14 C13 177.7(17) . . . .
C8 C9 C14 C97 -17(7) . . . .
C98 C9 C10 C99 -18(5) . . . .
C8 C9 C14 C102 -29(5) . . . .
C10 C9 C14 C13 0(3) . . . .
C10 C9 C14 C97 166(9) . . . .
C10 C9 C14 C101 16(5) . . . .
C10 C9 C14 C102 153(4) . . . .
C97 C9 C14 C13 -166(8) . . . .
C97 C9 C14 C101 -149(8) . . . .
C97 C9 C14 C102 -12(9) . . . .
C98 C9 C14 C13 6(3) . . . .
C98 C9 C14 C97 172(9) . . . .
C98 C9 C14 C101 23(5) . . . .
C98 C9 C14 C102 160(4) . . . .
C102 C9 C14 C13 -153(5) . . . .
C102 C9 C14 C97 12(9) . . . .
C8 C9 C14 C101 -166(3) . . . .
C8 C9 C10 C98 -154(6) . . . .
C8 C9 C97 C14 165(7) . . . .
C8 C9 C97 C98 -178(14) . . . .
C8 C9 C97 C102 171(11) . . . .
C14 C9 C97 C8 -165(7) . . . .
C14 C9 C97 C10 49.00 . . . .
C14 C9 C97 C98 17.00 . . . .
C14 C9 C97 C102 7(5) . . . .
C98 C9 C97 C8 178(14) . . . .
C98 C9 C97 C10 32(10) . . . .
C98 C9 C97 C14 -17.00 . . . .
C98 C9 C97 C102 -11.00 . . . .
C102 C9 C97 C8 -171(11) . . . .
C102 C9 C97 C10 43.00 . . . .
C102 C9 C97 C14 -7(5) . . . .
C102 C9 C97 C98 11.00 . . . .
C8 C9 C98 C10 32(7) . . . .
C8 C9 C98 C11 168(3) . . . .
C8 C9 C98 C97 178(19) . . . .
C8 C9 C98 C99 -174(2) . . . .
C10 C9 C98 C11 137(9) . . . .
C10 C9 C98 C97 146(16) . . . .
C10 C9 C98 C99 154(7) . . . .
C14 C9 C98 C10 -159(5) . . . .
C14 C9 C98 C11 -23(6) . . . .
C14 C9 C98 C97 -13(15) . . . .
C14 C9 C98 C99 -5(4) . . . .
C97 C9 C98 C10 -146(16) . . . .
C97 C9 C98 C11 -9(19) . . . .
C97 C9 C98 C99 8(18) . . . .
C102 C9 C14 C101 -137(6) . . . .
C8 C9 C97 C10 -146.00 . . . .
C102 C9 C98 C97 -7(15) . . . .
C102 C9 C98 C99 2(4) . . . .
C8 C9 C102 C13 172.4(14) . . . .
C8 C9 C102 C14 154(4) . . . .
C8 C9 C102 C97 -9(11) . . . .
C8 C9 C102 C101 175.8(16) . . . .
C10 C9 C102 C13 -15(3) . . . .
C10 C9 C102 C14 -33(5) . . . .
C10 C9 C102 C97 164(13) . . . .
C10 C9 C102 C101 -11(4) . . . .
C14 C9 C102 C13 18(3) . . . .
C14 C9 C102 C97 -163(13) . . . .
C14 C9 C102 C101 22(3) . . . .
C97 C9 C102 C13 -179(12) . . . .
C97 C9 C102 C14 163(13) . . . .
C97 C9 C102 C101 -175(12) . . . .
C98 C9 C102 C13 -5(3) . . . .
C98 C9 C102 C14 -23(5) . . . .
C98 C9 C102 C97 174(13) . . . .
C98 C9 C102 C101 -1(3) . . . .
C102 C9 C98 C10 -153(5) . . . .
C102 C9 C98 C11 -16(7) . . . .
C8 C9 C10 C11 -177.7(18) . . . .
C8 C9 C10 C97 142.00 . . . .
C9 C10 C11 C98 16(4) . . . .
C9 C10 C11 C99 13(3) . . . .
C9 C10 C11 C12 0(3) . . . .
C98 C10 C11 C99 -3(5) . . . .
C99 C10 C11 C12 -12.7(17) . . . .
C99 C10 C11 C98 3(5) . . . .
C97 C10 C11 C12 2(3) . . . .
C97 C10 C11 C98 18(4) . . . .
C97 C10 C11 C99 15(3) . . . .
C98 C10 C11 C12 -16(5) . . . .
C11 C10 C97 C8 -175.9(18) . . . .
C11 C10 C97 C9 -141.00 . . . .
C11 C10 C97 C14 -5(3) . . . .
C11 C10 C97 C98 -27(5) . . . .
C11 C10 C97 C102 6(4) . . . .
C98 C10 C97 C8 -149(6) . . . .
C98 C10 C97 C9 -113.00 . . . .
C98 C10 C97 C14 22(6) . . . .
C98 C10 C97 C102 33(6) . . . .
C99 C10 C97 C8 -169.9(16) . . . .
C99 C10 C97 C9 -135.00 . . . .
C99 C10 C97 C14 1(2) . . . .
C99 C10 C97 C98 -21(5) . . . .
C99 C10 C97 C102 11(3) . . . .
C9 C10 C98 C11 -160(4) . . . .
C9 C10 C98 C97 -4.0(18) . . . .
C9 C10 C98 C99 -158(6) . . . .
C11 C10 C98 C9 160(4) . . . .
C11 C10 C98 C97 156(4) . . . .
C11 C10 C98 C99 2(2) . . . .
C97 C10 C98 C9 4.0(18) . . . .
C97 C10 C98 C11 -156(4) . . . .
C97 C10 C98 C99 -154(6) . . . .
C99 C10 C98 C9 158(6) . . . .
C99 C10 C98 C11 -2(2) . . . .
C99 C10 C98 C97 154(6) . . . .
C9 C10 C99 C11 -169(3) . . . .
C9 C10 C97 C8 -35.00 . . . .
C9 C10 C97 C14 136.00 . . . .
C9 C10 C97 C98 113.00 . . . .
C9 C10 C97 C102 146.00 . . . .
C11 C10 C99 C98 -176(6) . . . .
C11 C10 C99 C100 154(4) . . . .
C97 C10 C99 C11 -167(3) . . . .
C97 C10 C99 C12 -34(5) . . . .
C97 C10 C99 C98 17(4) . . . .
C97 C10 C99 C100 -12(3) . . . .
C98 C10 C99 C11 176(6) . . . .
C98 C10 C99 C12 -51(7) . . . .
C98 C10 C99 C100 -29(6) . . . .
C9 C10 C99 C100 -15(3) . . . .
C11 C10 C99 C12 133(6) . . . .
C9 C10 C99 C12 -36(5) . . . .
C9 C10 C99 C98 15(4) . . . .
C98 C11 C12 C99 24(4) . . . .
C10 C11 C12 C100 -2(4) . . . .
C98 C11 C12 C13 -5(2) . . . .
C10 C11 C12 C13 0(2) . . . .
C10 C11 C12 C99 28(4) . . . .
C10 C11 C98 C97 -145(7) . . . .
C10 C11 C98 C99 -177(5) . . . .
C12 C11 C98 C9 22(6) . . . .
C12 C11 C98 C10 166(4) . . . .
C12 C11 C98 C97 21(4) . . . .
C12 C11 C98 C99 -10.8(18) . . . .
C99 C11 C98 C9 33(6) . . . .
C99 C11 C98 C10 177(5) . . . .
C99 C11 C98 C97 31(4) . . . .
C10 C11 C99 C12 -156(3) . . . .
C10 C11 C99 C98 1.0(16) . . . .
C98 C11 C12 C100 -7(4) . . . .
C99 C11 C12 C13 -28(4) . . . .
C99 C11 C12 C100 -31(5) . . . .
C10 C11 C98 C9 -144(8) . . . .
C98 C11 C99 C10 -1.0(16) . . . .
C98 C11 C99 C12 -157(3) . . . .
C98 C11 C99 C100 -133(5) . . . .
C12 C11 C99 C10 156(3) . . . .
C12 C11 C99 C98 157(3) . . . .
C10 C11 C99 C100 -132(5) . . . .
C12 C11 C99 C100 23(3) . . . .
C11 C12 C13 C14 0(2) . . . .
C11 C12 C13 C100 -176(4) . . . .
C100 C12 C13 C14 175(4) . . . .
C100 C12 C13 C102 166(5) . . . .
C11 C12 C99 C10 -118(7) . . . .
C11 C12 C13 C102 -10(2) . . . .
C99 C12 C13 C14 -10(2) . . . .
C99 C12 C13 C100 175(4) . . . .
C99 C12 C13 C102 -19(2) . . . .
C13 C12 C99 C98 17(4) . . . .
C13 C12 C99 C100 -2.0(18) . . . .
C100 C12 C99 C10 39(6) . . . .
C100 C12 C99 C11 157(3) . . . .
C100 C12 C99 C98 19(5) . . . .
C11 C12 C100 C13 6(6) . . . .
C11 C12 C100 C99 12(2) . . . .
C11 C12 C100 C101 -10(6) . . . .
C13 C12 C100 C99 6(5) . . . .
C13 C12 C100 C101 -16(2) . . . .
C99 C12 C100 C13 -6(5) . . . .
C11 C12 C99 C98 -138(6) . . . .
C11 C12 C99 C100 -157(3) . . . .
C13 C12 C99 C10 37(5) . . . .
C13 C12 C99 C11 155(3) . . . .
C99 C12 C100 C101 -22(5) . . . .
C100 C13 C14 C9 2(4) . . . .
C100 C13 C14 C97 -1(5) . . . .
C12 C13 C14 C102 -150(4) . . . .
C100 C13 C14 C102 -148(5) . . . .
C101 C13 C14 C9 161(3) . . . .
C100 C13 C14 C101 -159(4) . . . .
C101 C13 C14 C102 11(5) . . . .
C102 C13 C14 C9 150(6) . . . .
C102 C13 C14 C97 147(6) . . . .
C102 C13 C14 C101 -11(5) . . . .
C12 C13 C100 C99 -3(3) . . . .
C12 C13 C100 C101 144(5) . . . .
C101 C13 C14 C97 158(3) . . . .
C14 C13 C100 C99 -9(4) . . . .
C14 C13 C100 C101 137(7) . . . .
C101 C13 C100 C12 -144(5) . . . .
C101 C13 C100 C99 -147(5) . . . .
C102 C13 C100 C12 -21(7) . . . .
C102 C13 C100 C99 -24(4) . . . .
C102 C13 C100 C101 122(8) . . . .
C14 C13 C101 C100 -151(5) . . . .
C14 C13 C101 C102 -3.5(15) . . . .
C100 C13 C101 C14 151(5) . . . .
C100 C13 C101 C102 147(5) . . . .
C102 C13 C101 C14 3.5(15) . . . .
C102 C13 C101 C100 -147(5) . . . .
C12 C13 C102 C9 14(2) . . . .
C14 C13 C100 C12 -6(6) . . . .
C12 C13 C102 C97 14(3) . . . .
C12 C13 C102 C101 -157(3) . . . .
C14 C13 C102 C9 -22(4) . . . .
C14 C13 C102 C97 -22(4) . . . .
C14 C13 C102 C101 167(5) . . . .
C100 C13 C102 C9 23(4) . . . .
C100 C13 C102 C14 45(6) . . . .
C100 C13 C102 C97 23(4) . . . .
C100 C13 C102 C101 -148(5) . . . .
C101 C13 C102 C9 172(3) . . . .
C101 C13 C102 C14 -167(5) . . . .
C101 C13 C102 C97 171(3) . . . .
C12 C13 C102 C14 36(5) . . . .
C12 C13 C14 C9 0(3) . . . .
C12 C13 C14 C97 -4(3) . . . .
C12 C13 C14 C101 -161(3) . . . .
C9 C14 C97 C10 -11(7) . . . .
C9 C14 C97 C98 -6(7) . . . .
C9 C14 C97 C8 156(11) . . . .
C13 C14 C97 C98 10(3) . . . .
C13 C14 C97 C102 -152(5) . . . .
C101 C14 C97 C8 -162(3) . . . .
C101 C14 C97 C9 42(11) . . . .
C101 C14 C97 C10 31(6) . . . .
C101 C14 C97 C98 36(6) . . . .
C101 C14 C97 C102 -126(7) . . . .
C102 C14 C97 C8 -36(5) . . . .
C102 C14 C97 C9 168(9) . . . .
C102 C14 C97 C10 158(4) . . . .
C102 C14 C97 C98 162(4) . . . .
C9 C14 C97 C102 -168(9) . . . .
C13 C14 C97 C8 172(2) . . . .
C13 C14 C97 C9 17(9) . . . .
C13 C14 C97 C10 6(4) . . . .
C13 C14 C101 C102 171(4) . . . .
C97 C14 C101 C13 -43(5) . . . .
C97 C14 C101 C100 -36(5) . . . .
C97 C14 C101 C102 127(7) . . . .
C102 C14 C101 C13 -171(4) . . . .
C102 C14 C101 C100 -163(3) . . . .
C9 C14 C102 C13 -152(5) . . . .
C9 C14 C102 C97 2.3(17) . . . .
C9 C14 C102 C101 -158(3) . . . .
C13 C14 C102 C9 152(5) . . . .
C13 C14 C102 C97 155(5) . . . .
C13 C14 C102 C101 -5(2) . . . .
C97 C14 C102 C9 -2.3(17) . . . .
C97 C14 C102 C13 -155(5) . . . .
C97 C14 C102 C101 -160(3) . . . .
C101 C14 C102 C9 158(3) . . . .
C101 C14 C102 C13 5(2) . . . .
C101 C14 C102 C97 160(3) . . . .
C9 C14 C101 C102 141(6) . . . .
C13 C14 C101 C100 7.6(15) . . . .
C9 C14 C101 C13 -30(4) . . . .
C9 C14 C101 C100 -23(4) . . . .
C16 C15 C20 C19 -0.8(6) . . . .
C20 C15 B2 O3 173.9(3) . . . .
B2 C15 C20 C19 179.2(4) . . . .
C16 C15 B2 O3 -6.1(6) . . . .
C20 C15 C16 C17 1.0(6) . . . .
B2 C15 C16 C17 -179.0(4) . . . .
C16 C15 B2 O2 172.3(4) . . . .
C20 C15 B2 O2 -7.7(5) . . . .
C15 C16 C17 C18 -0.7(6) . . . .
C16 C17 C18 C21 -178.4(4) . . . .
C16 C17 C18 C19 0.2(6) . . . .
C21 C18 C19 C20 178.6(4) . . . .
C17 C18 C19 C20 0.1(6) . . . .
C18 C19 C20 C15 0.3(6) . . . .
C22 C23 C24 C104 62(4) . . . .
C22 C23 C24 C105 153(2) . . . .
C22 C23 C24 C25 179.9(18) . . . .
C22 C23 C28 C27 -180.0(14) . . . .
C22 C23 C28 C107 158.5(14) . . . .
C22 C23 C28 C108 101(2) . . . .
C24 C23 C28 C27 -3(2) . . . .
C24 C23 C28 C107 -25(2) . . . .
C24 C23 C28 C108 -83(3) . . . .
C104 C23 C28 C27 -25(3) . . . .
C104 C23 C28 C107 -46(2) . . . .
C104 C23 C28 C108 -104(3) . . . .
C108 C23 C28 C27 80(2) . . . .
C108 C23 C28 C107 58(2) . . . .
C22 C23 C104 C24 -128(3) . . . .
C22 C23 C104 C25 -167.0(14) . . . .
C22 C23 C104 C105 179.9(16) . . . .
C24 C23 C104 C25 -40(3) . . . .
C24 C23 C104 C105 -53(3) . . . .
C28 C23 C104 C24 76(4) . . . .
C28 C23 C104 C25 37(2) . . . .
C28 C23 C104 C105 24(3) . . . .
C108 C23 C104 C24 46(4) . . . .
C108 C23 C104 C25 6(3) . . . .
C108 C23 C104 C105 -7(3) . . . .
C22 C23 C108 C27 -152.0(14) . . . .
C28 C23 C24 C25 3(3) . . . .
C28 C23 C24 C104 -114(3) . . . .
C28 C23 C24 C105 -24(3) . . . .
C104 C23 C24 C25 118(4) . . . .
C104 C23 C24 C105 90(4) . . . .
C108 C23 C24 C25 -24(3) . . . .
C108 C23 C24 C104 -141(3) . . . .
C108 C23 C24 C105 -51(3) . . . .
C104 C23 C108 C28 93(3) . . . .
C104 C23 C108 C107 7(3) . . . .
C22 C23 C108 C28 -95(2) . . . .
C22 C23 C108 C107 179.9(14) . . . .
C24 C23 C108 C27 50(2) . . . .
C24 C23 C108 C28 108(2) . . . .
C24 C23 C108 C107 22(2) . . . .
C28 C23 C108 C27 -57.5(19) . . . .
C28 C23 C108 C107 -86(2) . . . .
C104 C23 C108 C27 35(3) . . . .
C23 C24 C25 C104 -104(4) . . . .
C23 C24 C25 C105 -112(4) . . . .
C23 C24 C25 C106 0(4) . . . .
C104 C24 C25 C26 103(4) . . . .
C104 C24 C25 C105 -8(5) . . . .
C104 C24 C25 C106 105(4) . . . .
C23 C24 C25 C26 -2(3) . . . .
C105 C24 C104 C25 -2.9(18) . . . .
C23 C24 C105 C25 85(4) . . . .
C23 C24 C105 C26 41(3) . . . .
C23 C24 C105 C104 -89(4) . . . .
C23 C24 C105 C106 46(3) . . . .
C25 C24 C105 C26 -44(3) . . . .
C25 C24 C105 C104 -173(4) . . . .
C105 C24 C25 C26 110(4) . . . .
C105 C24 C25 C104 8(5) . . . .
C105 C24 C25 C106 112(4) . . . .
C23 C24 C104 C25 127(3) . . . .
C23 C24 C104 C105 129.6(18) . . . .
C25 C24 C104 C23 -127(3) . . . .
C25 C24 C104 C105 2.9(18) . . . .
C105 C24 C104 C23 -129.6(18) . . . .
C104 C24 C105 C26 129(3) . . . .
C25 C24 C105 C106 -38(3) . . . .
C104 C24 C105 C25 173(4) . . . .
C104 C24 C105 C106 135(3) . . . .
C104 C25 C26 C27 18(3) . . . .
C105 C25 C26 C106 -141.00 . . . .
C105 C25 C26 C107 106(4) . . . .
C106 C25 C26 C27 -141.00 . . . .
C104 C25 C26 C105 -61(3) . . . .
C104 C25 C26 C106 159.00 . . . .
C104 C25 C26 C107 45(2) . . . .
C105 C25 C26 C27 79(4) . . . .
C26 C25 C104 C23 -35(3) . . . .
C26 C25 C104 C24 -87(4) . . . .
C26 C25 C104 C105 102(4) . . . .
C105 C25 C104 C23 -137(4) . . . .
C105 C25 C104 C24 171(6) . . . .
C106 C25 C104 C23 -34(3) . . . .
C106 C25 C104 C24 -86(4) . . . .
C106 C25 C104 C105 103(5) . . . .
C24 C25 C105 C26 113(3) . . . .
C24 C25 C105 C104 2.6(16) . . . .
C24 C25 C105 C106 115(3) . . . .
C106 C25 C26 C105 141.00 . . . .
C106 C25 C26 C107 -114.00 . . . .
C24 C25 C104 C23 52(3) . . . .
C24 C25 C104 C105 -171(6) . . . .
C24 C25 C26 C27 0(3) . . . .
C24 C25 C26 C105 -79(4) . . . .
C24 C25 C26 C106 140.00 . . . .
C24 C25 C26 C107 27(3) . . . .
C106 C25 C105 C104 -113(3) . . . .
C24 C25 C106 C27 -4(4) . . . .
C24 C25 C106 C105 -81(4) . . . .
C24 C25 C106 C107 22(3) . . . .
C26 C25 C106 C27 37.00 . . . .
C26 C25 C106 C105 -40.00 . . . .
C26 C25 C106 C107 63.00 . . . .
C104 C25 C106 C27 15(4) . . . .
C104 C25 C106 C105 -62(4) . . . .
C104 C25 C106 C107 41(3) . . . .
C105 C25 C106 C27 77(5) . . . .
C105 C25 C106 C107 103(4) . . . .
C26 C25 C105 C106 1.9(13) . . . .
C104 C25 C105 C24 -2.6(16) . . . .
C104 C25 C105 C26 111(3) . . . .
C104 C25 C105 C106 113(3) . . . .
C106 C25 C105 C24 -115(3) . . . .
C106 C25 C105 C26 -1.9(13) . . . .
C26 C25 C105 C24 -113(3) . . . .
C26 C25 C105 C104 -111(3) . . . .
C106 C26 C27 C28 -6(6) . . . .
C106 C26 C27 C107 58(6) . . . .
C106 C26 C27 C108 15(6) . . . .
C107 C26 C27 C28 -64(2) . . . .
C107 C26 C27 C106 -58(6) . . . .
C105 C26 C27 C107 82(2) . . . .
C105 C26 C27 C108 38.9(19) . . . .
C25 C26 C27 C28 0(3) . . . .
C25 C26 C27 C106 6(5) . . . .
C25 C26 C27 C107 64(3) . . . .
C25 C26 C27 C108 22(2) . . . .
C105 C26 C27 C28 18(2) . . . .
C105 C26 C27 C106 24(5) . . . .
C106 C26 C105 C24 87(10) . . . .
C106 C26 C105 C25 13(10) . . . .
C106 C26 C105 C104 105(10) . . . .
C107 C26 C105 C24 -6(2) . . . .
C107 C26 C105 C25 -79(4) . . . .
C107 C26 C105 C104 12(2) . . . .
C107 C26 C105 C106 -92(10) . . . .
C25 C26 C106 C27 -43.00 . . . .
C25 C26 C106 C105 27.00 . . . .
C25 C26 C106 C107 -68.00 . . . .
C27 C26 C106 C105 70(11) . . . .
C27 C26 C106 C107 -25(2) . . . .
C105 C26 C106 C27 -70(11) . . . .
C105 C26 C106 C107 -95(9) . . . .
C107 C26 C106 C27 25(2) . . . .
C107 C26 C106 C105 95(9) . . . .
C25 C26 C107 C27 -126(2) . . . .
C25 C26 C107 C28 -63(2) . . . .
C25 C26 C107 C106 8(4) . . . .
C25 C26 C107 C108 -31(3) . . . .
C27 C26 C107 C28 63(2) . . . .
C27 C26 C107 C106 134(5) . . . .
C27 C26 C107 C108 96(3) . . . .
C107 C26 C27 C108 -42.8(19) . . . .
C25 C26 C105 C24 74(4) . . . .
C25 C26 C105 C104 92(4) . . . .
C25 C26 C105 C106 -13(10) . . . .
C27 C26 C105 C24 -36(2) . . . .
C27 C26 C105 C25 -109(4) . . . .
C27 C26 C105 C104 -18(3) . . . .
C27 C26 C105 C106 -122(10) . . . .
C106 C26 C107 C108 -38(5) . . . .
C105 C26 C107 C106 24(4) . . . .
C105 C26 C107 C27 -110(2) . . . .
C105 C26 C107 C28 -47(2) . . . .
C106 C26 C107 C28 -70(5) . . . .
C105 C26 C107 C108 -15(3) . . . .
C106 C26 C107 C27 -134(5) . . . .
C26 C27 C28 C108 60(3) . . . .
C108 C27 C28 C107 -6(3) . . . .
C106 C27 C28 C23 0(2) . . . .
C106 C27 C28 C107 53.1(19) . . . .
C106 C27 C28 C108 59(3) . . . .
C107 C27 C28 C23 -53(3) . . . .
C107 C27 C28 C108 6(3) . . . .
C108 C27 C28 C23 -59(2) . . . .
C26 C27 C28 C107 54(2) . . . .
C107 C27 C106 C25 72(3) . . . .
C107 C27 C106 C26 -117(6) . . . .
C107 C27 C106 C105 94(3) . . . .
C108 C27 C106 C25 24(3) . . . .
C108 C27 C106 C26 -165(6) . . . .
C108 C27 C106 C105 46(2) . . . .
C108 C27 C106 C107 -48(2) . . . .
C26 C27 C107 C28 -128.3(15) . . . .
C26 C27 C106 C25 -171(7) . . . .
C26 C27 C106 C105 -149(7) . . . .
C26 C27 C106 C107 117(6) . . . .
C28 C27 C106 C25 3(3) . . . .
C28 C27 C106 C26 174(6) . . . .
C28 C27 C106 C105 26(2) . . . .
C28 C27 C106 C107 -68(2) . . . .
C106 C27 C107 C108 -121.4(17) . . . .
C108 C27 C107 C26 131.2(17) . . . .
C108 C27 C107 C28 2.9(13) . . . .
C108 C27 C107 C106 121.4(17) . . . .
C26 C27 C108 C23 -51(2) . . . .
C26 C27 C108 C28 -128(3) . . . .
C26 C27 C108 C107 45(2) . . . .
C28 C27 C108 C23 77(2) . . . .
C28 C27 C108 C107 173(3) . . . .
C106 C27 C108 C23 -48.4(18) . . . .
C106 C27 C108 C28 -126(2) . . . .
C106 C27 C108 C107 47(2) . . . .
C107 C27 C108 C23 -96(3) . . . .
C107 C27 C108 C28 -173(3) . . . .
C106 C27 C107 C26 9.8(12) . . . .
C106 C27 C107 C28 -118.5(14) . . . .
C26 C27 C28 C23 2(2) . . . .
C26 C27 C107 C106 -9.8(12) . . . .
C26 C27 C107 C108 -131.2(17) . . . .
C28 C27 C107 C26 128.3(15) . . . .
C28 C27 C107 C106 118.5(14) . . . .
C28 C27 C107 C108 -2.9(13) . . . .
C108 C28 C107 C27 -174(3) . . . .
C108 C28 C107 C106 100(2) . . . .
C23 C28 C107 C108 -51(2) . . . .
C27 C28 C107 C26 -72(3) . . . .
C27 C28 C107 C106 -87(2) . . . .
C27 C28 C107 C108 174(3) . . . .
C108 C28 C107 C26 114(3) . . . .
C23 C28 C107 C26 63(2) . . . .
C23 C28 C107 C27 135(2) . . . .
C23 C28 C107 C106 48(2) . . . .
C107 C28 C108 C27 3.0(14) . . . .
C107 C28 C108 C23 -118.5(15) . . . .
C23 C28 C108 C107 118.5(15) . . . .
C27 C28 C108 C23 -121.4(15) . . . .
C23 C28 C108 C27 121.4(15) . . . .
C27 C28 C108 C107 -3.0(14) . . . .
C30 C29 B3 O5 -175.9(4) . . . .
C34 C29 B3 O5 4.0(6) . . . .
B3 C29 C34 C33 178.9(4) . . . .
C30 C29 C34 C33 -1.3(6) . . . .
C34 C29 C30 C31 1.3(7) . . . .
C34 C29 B3 O4 -177.6(4) . . . .
C30 C29 B3 O4 2.6(6) . . . .
B3 C29 C30 C31 -178.9(4) . . . .
C29 C30 C31 C32 0.3(7) . . . .
C30 C31 C32 C33 -1.8(7) . . . .
C30 C31 C32 C35 176.7(4) . . . .
C31 C32 C33 C34 1.8(6) . . . .
C35 C32 C33 C34 -176.7(4) . . . .
C32 C33 C34 C29 -0.3(6) . . . .
C42 C37 C38 C39 1.7(7) . . . .
C36 C37 C42 C41 177.8(5) . . . .
C36 C37 C38 C39 -177.5(5) . . . .
C38 C37 C42 C41 -1.4(7) . . . .
C37 C38 C39 C40 -0.7(8) . . . .
C38 C39 C40 C41 -0.7(8) . . . .
C39 C40 C41 C42 1.0(8) . . . .
C40 C41 C42 C37 0.1(8) . . . .
C44 C43 C47 Ta1 -68.1(3) . . . .
C44 C43 C47 C46 -0.2(4) . . . .
Ta1 C43 C47 C52 -115.3(4) . . . .
Ta1 C43 C44 C45 -65.7(3) . . . .
Ta1 C43 C44 C49 116.3(4) . . . .
C47 C43 C44 C45 0.1(5) . . . .
C47 C43 C44 C49 -178.0(4) . . . .
C48 C43 C44 C45 177.2(4) . . . .
C48 C43 C44 C49 -0.9(7) . . . .
Ta1 C43 C47 C46 67.9(3) . . . .
C48 C43 C47 C52 -0.4(7) . . . .
C44 C43 C47 C52 176.6(4) . . . .
C48 C43 C47 Ta1 114.9(4) . . . .
C48 C43 C47 C46 -177.2(4) . . . .
C43 C44 C45 C46 0.0(5) . . . .
C43 C44 C45 C50 -177.0(4) . . . .
C49 C44 C45 C46 178.1(4) . . . .
C49 C44 C45 C50 1.1(7) . . . .
C50 C45 C46 C47 177.0(4) . . . .
C44 C45 C46 Ta1 64.6(3) . . . .
C44 C45 C46 C47 -0.1(5) . . . .
C50 C45 C46 C51 0.6(7) . . . .
C50 C45 C46 Ta1 -118.3(4) . . . .
C44 C45 C46 C51 -176.6(4) . . . .
Ta1 C46 C47 C52 116.0(4) . . . .
Ta1 C46 C47 C43 -67.3(3) . . . .
C51 C46 C47 C43 176.6(4) . . . .
C51 C46 C47 C52 -0.2(7) . . . .
C45 C46 C47 C52 -176.6(4) . . . .
C45 C46 C47 Ta1 67.4(3) . . . .
C45 C46 C47 C43 0.2(4) . . . .
C51 C46 C47 Ta1 -116.2(4) . . . .
C54 C53 C57 Ta2 -66.6(3) . . . .
Ta2 C53 C57 C56 65.6(3) . . . .
Ta2 C53 C57 C62 -115.8(5) . . . .
Ta2 C53 C54 C55 -64.0(3) . . . .
Ta2 C53 C54 C59 120.6(4) . . . .
C57 C53 C54 C55 0.9(5) . . . .
C57 C53 C54 C59 -174.5(4) . . . .
C58 C53 C54 C55 175.7(4) . . . .
C58 C53 C54 C59 0.3(7) . . . .
C58 C53 C57 Ta2 118.8(5) . . . .
C58 C53 C57 C56 -175.6(4) . . . .
C58 C53 C57 C62 3.0(8) . . . .
C54 C53 C57 C62 177.7(5) . . . .
C54 C53 C57 C56 -1.0(5) . . . .
C53 C54 C55 C56 -0.5(5) . . . .
C53 C54 C55 Ta2 64.2(3) . . . .
C59 C54 C55 C60 -2.8(7) . . . .
C59 C54 C55 C56 174.7(4) . . . .
C53 C54 C55 C60 -178.0(4) . . . .
C59 C54 C55 Ta2 -120.6(4) . . . .
C54 C55 C56 Ta2 66.9(3) . . . .
C54 C55 C56 C57 -0.2(5) . . . .
C54 C55 C56 C61 -178.1(4) . . . .
C60 C55 C56 Ta2 -115.6(4) . . . .
Ta2 C55 C56 C61 115.1(4) . . . .
Ta2 C55 C56 C57 -67.0(3) . . . .
C60 C55 C56 C57 177.4(4) . . . .
C60 C55 C56 C61 -0.5(7) . . . .
C55 C56 C57 C62 -177.9(5) . . . .
C55 C56 C57 Ta2 67.9(3) . . . .
C55 C56 C57 C53 0.7(5) . . . .
Ta2 C56 C57 C53 -67.2(3) . . . .
Ta2 C56 C57 C62 114.2(5) . . . .
C61 C56 C57 Ta2 -114.2(4) . . . .
C61 C56 C57 C53 178.6(4) . . . .
C61 C56 C57 C62 -0.1(7) . . . .
C67 C63 C64 Ta3 67.4(3) . . . .
C67 C63 C64 C65 -0.6(4) . . . .
C67 C63 C64 C69 179.2(4) . . . .
Ta3 C63 C64 C65 -68.0(3) . . . .
Ta3 C63 C64 C69 111.9(4) . . . .
Ta3 C63 C67 C66 66.4(3) . . . .
Ta3 C63 C67 C72 -119.4(4) . . . .
C64 C63 C67 Ta3 -65.7(3) . . . .
C64 C63 C67 C66 0.7(4) . . . .
C68 C63 C64 Ta3 -114.9(4) . . . .
C68 C63 C64 C65 177.1(4) . . . .
C68 C63 C64 C69 -3.1(7) . . . .
C68 C63 C67 C72 -2.8(7) . . . .
C64 C63 C67 C72 174.9(4) . . . .
C68 C63 C67 Ta3 116.7(4) . . . .
C68 C63 C67 C66 -176.9(4) . . . .
C63 C64 C65 Ta3 67.1(3) . . . .
C63 C64 C65 C66 0.2(4) . . . .
C63 C64 C65 C70 -176.5(4) . . . .
Ta3 C64 C65 C70 116.4(4) . . . .
Ta3 C64 C65 C66 -66.9(3) . . . .
C69 C64 C65 Ta3 -112.7(4) . . . .
C69 C64 C65 C66 -179.6(4) . . . .
C69 C64 C65 C70 3.6(6) . . . .
Ta3 C65 C66 C71 120.4(4) . . . .
C64 C65 C66 C67 0.3(4) . . . .
C64 C65 C66 C71 -175.4(4) . . . .
Ta3 C65 C66 C67 -63.9(3) . . . .
C70 C65 C66 C67 176.9(4) . . . .
C70 C65 C66 C71 1.2(7) . . . .
C71 C66 C67 C72 1.1(7) . . . .
C71 C66 C67 Ta3 -120.4(4) . . . .
C71 C66 C67 C63 175.2(4) . . . .
C65 C66 C67 Ta3 63.8(3) . . . .
C65 C66 C67 C63 -0.6(4) . . . .
C65 C66 C67 C72 -174.7(4) . . . .
C14 C97 C98 C11 -23(5) . . . .
C14 C97 C98 C99 -7(3) . . . .
C102 C97 C98 C9 172(18) . . . .
C102 C97 C98 C10 -152(5) . . . .
C102 C97 C98 C11 -16(5) . . . .
C102 C97 C98 C99 0(4) . . . .
C8 C97 C102 C9 170(13) . . . .
C8 C97 C102 C13 170.6(18) . . . .
C8 C97 C102 C14 154(4) . . . .
C8 C97 C102 C101 174.4(18) . . . .
C9 C97 C102 C13 1(12) . . . .
C9 C97 C102 C14 -16(12) . . . .
C9 C97 C102 C101 5(12) . . . .
C10 C97 C102 C9 -12(10) . . . .
C10 C97 C102 C13 -11(3) . . . .
C10 C97 C102 C14 -28(4) . . . .
C10 C97 C102 C101 -7(4) . . . .
C14 C97 C102 C9 16(12) . . . .
C14 C97 C102 C13 17(3) . . . .
C14 C97 C102 C101 21(3) . . . .
C98 C97 C102 C9 -5(10) . . . .
C98 C97 C102 C13 -3(3) . . . .
C98 C97 C102 C14 -20(4) . . . .
C98 C97 C102 C101 0(3) . . . .
C8 C97 C98 C99 -174.4(19) . . . .
C9 C97 C98 C10 36(17) . . . .
C9 C97 C98 C11 172(16) . . . .
C9 C97 C98 C99 -172(16) . . . .
C10 C97 C98 C9 -36(17) . . . .
C10 C97 C98 C11 136(8) . . . .
C10 C97 C98 C99 152(7) . . . .
C14 C97 C98 C9 165(17) . . . .
C14 C97 C98 C10 -159(6) . . . .
C8 C97 C98 C11 170(3) . . . .
C8 C97 C98 C9 -2(16) . . . .
C8 C97 C98 C10 34(6) . . . .
C11 C98 C99 C100 159(3) . . . .
C97 C98 C99 C10 -156(6) . . . .
C97 C98 C99 C11 -159(3) . . . .
C97 C98 C99 C12 -9(5) . . . .
C9 C98 C99 C10 -157(7) . . . .
C9 C98 C99 C11 -160(4) . . . .
C9 C98 C99 C12 -10(6) . . . .
C9 C98 C99 C100 -1(4) . . . .
C10 C98 C99 C11 -3(5) . . . .
C10 C98 C99 C12 147(5) . . . .
C10 C98 C99 C100 156(5) . . . .
C11 C98 C99 C10 3(5) . . . .
C11 C98 C99 C12 150(5) . . . .
C97 C98 C99 C100 0(3) . . . .
C11 C99 C100 C13 134(5) . . . .
C11 C99 C100 C101 126(5) . . . .
C11 C99 C100 C12 -42(5) . . . .
C10 C99 C100 C12 -159(4) . . . .
C10 C99 C100 C13 17(3) . . . .
C10 C99 C100 C101 9(3) . . . .
C98 C99 C100 C101 0(3) . . . .
C12 C99 C100 C101 168(3) . . . .
C98 C99 C100 C12 -168(3) . . . .
C12 C99 C100 C13 176(3) . . . .
C98 C99 C100 C13 9(3) . . . .
C12 C100 C101 C14 20(4) . . . .
C12 C100 C101 C102 13(5) . . . .
C12 C100 C101 C13 50(6) . . . .
C99 C100 C101 C13 37(6) . . . .
C99 C100 C101 C14 7(2) . . . .
C99 C100 C101 C102 0(2) . . . .
C13 C100 C101 C102 -37(5) . . . .
C13 C100 C101 C14 -30(5) . . . .
C13 C101 C102 C14 10(4) . . . .
C13 C101 C102 C9 -9(3) . . . .
C100 C101 C102 C13 9.6(16) . . . .
C100 C101 C102 C14 19(4) . . . .
C100 C101 C102 C97 0(3) . . . .
C14 C101 C102 C9 -19(3) . . . .
C14 C101 C102 C13 -10(4) . . . .
C13 C101 C102 C97 -10(3) . . . .
C100 C101 C102 C9 0(3) . . . .
C14 C101 C102 C97 -20(3) . . . .
C23 C104 C105 C25 48(4) . . . .
C23 C104 C105 C24 55(3) . . . .
C24 C104 C105 C106 -52(4) . . . .
C25 C104 C105 C24 7(5) . . . .
C25 C104 C105 C26 -51(3) . . . .
C23 C104 C105 C26 -3(3) . . . .
C23 C104 C105 C106 3(3) . . . .
C24 C104 C105 C25 -7(5) . . . .
C24 C104 C105 C26 -58(3) . . . .
C25 C104 C105 C106 -44(3) . . . .
C25 C105 C106 C27 -116(4) . . . .
C25 C105 C106 C107 -87(4) . . . .
C25 C105 C106 C26 -166(11) . . . .
C24 C105 C106 C25 71(4) . . . .
C24 C105 C106 C26 -95(10) . . . .
C24 C105 C106 C27 -45(2) . . . .
C24 C105 C106 C107 -17(3) . . . .
C104 C105 C106 C25 87(4) . . . .
C104 C105 C106 C26 -78(10) . . . .
C104 C105 C106 C27 -28(3) . . . .
C104 C105 C106 C107 0(3) . . . .
C26 C105 C106 C25 166(11) . . . .
C26 C105 C106 C27 50(9) . . . .
C26 C105 C106 C107 78(10) . . . .
C26 C106 C107 C28 118(5) . . . .
C26 C106 C107 C108 147(5) . . . .
C27 C106 C107 C26 -47(5) . . . .
C27 C106 C107 C28 71(2) . . . .
C25 C106 C107 C26 -169(6) . . . .
C25 C106 C107 C27 -122(3) . . . .
C25 C106 C107 C28 -52(3) . . . .
C25 C106 C107 C108 -22(3) . . . .
C26 C106 C107 C27 47(5) . . . .
C105 C106 C107 C108 0(3) . . . .
C105 C106 C107 C26 -147(5) . . . .
C105 C106 C107 C27 -101(3) . . . .
C27 C106 C107 C108 101(3) . . . .
C105 C106 C107 C28 -30(3) . . . .
C106 C107 C108 C27 -102(3) . . . .
C106 C107 C108 C28 -95(3) . . . .
C106 C107 C108 C23 -4(2) . . . .
C26 C107 C108 C23 6(3) . . . .
C26 C107 C108 C27 -92(3) . . . .
C26 C107 C108 C28 -86(3) . . . .
C27 C107 C108 C23 98(2) . . . .
C27 C107 C108 C28 6(3) . . . .
C28 C107 C108 C23 92(2) . . . .
C28 C107 C108 C27 -6(3) . . . .
C81 C76 C77 C78 0(3) . . . .
C81 C76 C77 C83 144(13) . . . .
C81 C76 C77 C88 -2(3) . . . .
C82 C76 C77 C78 -176(2) . . . .
C82 C76 C77 C83 -33(13) . . . .
C82 C76 C77 C88 -179(2) . . . .
C83 C76 C77 C78 -143(13) . . . .
C83 C76 C77 C88 -146(14) . . . .
C84 C76 C77 C78 1(5) . . . .
C84 C76 C77 C83 145(14) . . . .
C84 C76 C77 C88 -1(5) . . . .
C89 C76 C77 C78 177(4) . . . .
C89 C76 C77 C83 -39(14) . . . .
C89 C76 C77 C88 175(4) . . . .
C77 C76 C81 C80 0(2) . . . .
C77 C76 C81 C84 178(8) . . . .
C77 C76 C81 C85 28(6) . . . .
C82 C76 C81 C80 176(2) . . . .
C82 C76 C81 C84 -6(7) . . . .
C82 C76 C81 C85 -156(5) . . . .
C83 C76 C81 C80 3(3) . . . .
C83 C76 C81 C84 -179(8) . . . .
C83 C76 C81 C85 31(6) . . . .
C84 C76 C81 C80 -178(7) . . . .
C84 C76 C81 C85 -150(9) . . . .
C89 C76 C81 C80 -179.0(19) . . . .
C89 C76 C81 C84 -1(7) . . . .
C89 C76 C81 C85 -151(5) . . . .
C77 C76 C82 C84 178(4) . . . .
C77 C76 C82 C89 -176(3) . . . .
C81 C76 C82 C84 2(2) . . . .
C81 C76 C82 C89 8(3) . . . .
C83 C76 C82 C84 175(4) . . . .
C83 C76 C82 C89 -179(3) . . . .
C84 C76 C82 C89 6(4) . . . .
C89 C76 C82 C84 -6(4) . . . .
C77 C76 C83 C78 32(12) . . . .
C77 C76 C83 C84 39(15) . . . .
C77 C76 C83 C88 29(12) . . . .
C81 C76 C83 C78 -6(3) . . . .
C81 C76 C83 C84 1(4) . . . .
C81 C76 C83 C88 -10(4) . . . .
C82 C76 C83 C78 -179.2(19) . . . .
C82 C76 C83 C84 -172(6) . . . .
C82 C76 C83 C88 178(2) . . . .
C84 C76 C83 C78 -7(6) . . . .
C84 C76 C83 C88 -10(7) . . . .
C89 C76 C83 C78 179(4) . . . .
C89 C76 C83 C84 -174(9) . . . .
C89 C76 C83 C88 176(4) . . . .
C77 C76 C84 C81 -3(10) . . . .
C77 C76 C84 C82 -178(5) . . . .
C77 C76 C84 C83 -5(2) . . . .
C77 C76 C84 C85 7(8) . . . .
C77 C76 C84 C89 178(3) . . . .
C81 C76 C84 C82 -175(6) . . . .
C81 C76 C84 C83 -2(11) . . . .
C81 C76 C84 C85 11(3) . . . .
C81 C76 C84 C89 -179(7) . . . .
C82 C76 C84 C81 175(6) . . . .
C82 C76 C84 C83 173(6) . . . .
C82 C76 C84 C85 -175(4) . . . .
C82 C76 C84 C89 -4(3) . . . .
C83 C76 C84 C81 2(11) . . . .
C83 C76 C84 C82 -173(6) . . . .
C83 C76 C84 C85 12(9) . . . .
C83 C76 C84 C89 -177(4) . . . .
C89 C76 C84 C81 179(7) . . . .
C89 C76 C84 C82 4(3) . . . .
C89 C76 C84 C83 177(4) . . . .
C89 C76 C84 C85 -171(5) . . . .
C77 C76 C89 C82 10(6) . . . .
C77 C76 C89 C84 -177(6) . . . .
C81 C76 C89 C82 -173(3) . . . .
C81 C76 C89 C84 0(2) . . . .
C82 C76 C89 C84 173(4) . . . .
C83 C76 C89 C82 3(6) . . . .
C83 C76 C89 C84 176(6) . . . .
C84 C76 C89 C82 -173(4) . . . .
C76 C77 C78 C79 0(3) . . . .
C76 C77 C78 C83 7(3) . . . .
C76 C77 C78 C87 -12(3) . . . .
C76 C77 C78 C88 -148(19) . . . .
C83 C77 C78 C79 -8(5) . . . .
C83 C77 C78 C87 -19(5) . . . .
C83 C77 C78 C88 -155(19) . . . .
C88 C77 C78 C79 148(19) . . . .
C88 C77 C78 C83 155(19) . . . .
C88 C77 C78 C87 137(19) . . . .
C76 C77 C83 C78 -41(15) . . . .
C76 C77 C83 C84 -20(8) . . . .
C76 C77 C83 C88 -39(15) . . . .
C78 C77 C83 C84 21(9) . . . .
C78 C77 C83 C88 2.1(17) . . . .
C88 C77 C83 C78 -2.1(17) . . . .
C88 C77 C83 C84 19(10) . . . .
C76 C77 C88 C79 4(3) . . . .
C76 C77 C88 C83 7(3) . . . .
C76 C77 C88 C87 -5(4) . . . .
C78 C77 C88 C79 -29(18) . . . .
C78 C77 C88 C83 -26.00 . . . .
C78 C77 C88 C87 -38(17) . . . .
C83 C77 C88 C79 -3(6) . . . .
C83 C77 C88 C87 -12(6) . . . .
C77 C78 C79 C80 0(3) . . . .
C77 C78 C79 C86 -16(4) . . . .
C77 C78 C79 C87 -129(7) . . . .
C77 C78 C79 C88 -7(4) . . . .
C83 C78 C79 C80 -2(2) . . . .
C83 C78 C79 C86 -18(3) . . . .
C83 C78 C79 C87 -131(7) . . . .
C83 C78 C79 C88 -9(5) . . . .
C87 C78 C79 C80 130(7) . . . .
C87 C78 C79 C86 114(7) . . . .
C87 C78 C79 C88 122(8) . . . .
C88 C78 C79 C80 7(6) . . . .
C88 C78 C79 C86 -9(6) . . . .
C88 C78 C79 C87 -122(8) . . . .
C77 C78 C83 C76 -168(5) . . . .
C77 C78 C83 C84 -170(5) . . . .
C77 C78 C83 C88 -11(9) . . . .
C79 C78 C83 C76 5(3) . . . .
C79 C78 C83 C77 173(4) . . . .
C79 C78 C83 C84 4(2) . . . .
C79 C78 C83 C88 162(10) . . . .
C87 C78 C83 C76 -4(3) . . . .
C87 C78 C83 C77 164(5) . . . .
C87 C78 C83 C84 -6(2) . . . .
C87 C78 C83 C88 152(10) . . . .
C88 C78 C83 C76 -156(9) . . . .
C88 C78 C83 C77 11(9) . . . .
C88 C78 C83 C84 -158(9) . . . .
C77 C78 C87 C79 57(7) . . . .
C77 C78 C87 C80 19(3) . . . .
C77 C78 C87 C86 12(4) . . . .
C77 C78 C87 C88 -10(5) . . . .
C79 C78 C87 C80 -39(6) . . . .
C79 C78 C87 C86 -45(6) . . . .
C79 C78 C87 C88 -67(9) . . . .
C83 C78 C87 C79 53(7) . . . .
C83 C78 C87 C80 14(2) . . . .
C83 C78 C87 C86 7(3) . . . .
C83 C78 C87 C88 -15(5) . . . .
C88 C78 C87 C79 67(9) . . . .
C88 C78 C87 C80 29(6) . . . .
C88 C78 C87 C86 22(7) . . . .
C77 C78 C88 C79 36.00 . . . .
C77 C78 C88 C83 14(11) . . . .
C77 C78 C88 C87 50.00 . . . .
C79 C78 C88 C83 -22(11) . . . .
C79 C78 C88 C87 14(2) . . . .
C83 C78 C88 C79 22(11) . . . .
C83 C78 C88 C87 36(12) . . . .
C87 C78 C88 C79 -14(2) . . . .
C87 C78 C88 C83 -36(12) . . . .
C78 C79 C80 C81 0(3) . . . .
C78 C79 C80 C85 -12(4) . . . .
C78 C79 C80 C86 -136(4) . . . .
C78 C79 C80 C87 -41(6) . . . .
C86 C79 C80 C81 136(4) . . . .
C86 C79 C80 C85 125(5) . . . .
C86 C79 C80 C87 96(8) . . . .
C87 C79 C80 C81 41(7) . . . .
C87 C79 C80 C85 29(8) . . . .
C87 C79 C80 C86 -96(8) . . . .
C88 C79 C80 C81 1(2) . . . .
C88 C79 C80 C85 -10(3) . . . .
C88 C79 C80 C86 -135(4) . . . .
C88 C79 C80 C87 -39(6) . . . .
C78 C79 C86 C80 53(5) . . . .
C78 C79 C86 C85 23(4) . . . .
C78 C79 C86 C87 -50(5) . . . .
C80 C79 C86 C85 -30(3) . . . .
C80 C79 C86 C87 -103(7) . . . .
C87 C79 C86 C80 103(7) . . . .
C87 C79 C86 C85 73(7) . . . .
C88 C79 C86 C80 51(4) . . . .
C88 C79 C86 C85 21(3) . . . .
C88 C79 C86 C87 -51(5) . . . .
C78 C79 C87 C80 77(9) . . . .
C78 C79 C87 C86 102(7) . . . .
C78 C79 C87 C88 13(2) . . . .
C80 C79 C87 C78 -77(9) . . . .
C80 C79 C87 C86 25(3) . . . .
C80 C79 C87 C88 -64(9) . . . .
C86 C79 C87 C78 -102(7) . . . .
C86 C79 C87 C80 -25(3) . . . .
C86 C79 C87 C88 -89(7) . . . .
C88 C79 C87 C78 -13(2) . . . .
C88 C79 C87 C80 64(9) . . . .
C88 C79 C87 C86 89(7) . . . .
C78 C79 C88 C77 170(6) . . . .
C78 C79 C88 C83 169(6) . . . .
C78 C79 C88 C87 -48(7) . . . .
C80 C79 C88 C77 -4(3) . . . .
C80 C79 C88 C78 -173(5) . . . .
C80 C79 C88 C83 -5(2) . . . .
C80 C79 C88 C87 139(7) . . . .
C86 C79 C88 C77 -18(3) . . . .
C86 C79 C88 C78 172(6) . . . .
C86 C79 C88 C83 -19(3) . . . .
C86 C79 C88 C87 125(7) . . . .
C87 C79 C88 C77 -143(6) . . . .
C87 C79 C88 C78 48(7) . . . .
C87 C79 C88 C83 -144(6) . . . .
C79 C80 C81 C76 0(3) . . . .
C79 C80 C81 C84 0(3) . . . .
C79 C80 C81 C85 -151(4) . . . .
C85 C80 C81 C76 151(5) . . . .
C85 C80 C81 C84 151(5) . . . .
C86 C80 C81 C76 51(6) . . . .
C86 C80 C81 C84 50(7) . . . .
C86 C80 C81 C85 -100(7) . . . .
C87 C80 C81 C76 7(2) . . . .
C87 C80 C81 C84 6(3) . . . .
C87 C80 C81 C85 -145(4) . . . .
C79 C80 C85 C81 36(5) . . . .
C79 C80 C85 C84 20(4) . . . .
C79 C80 C85 C86 -66(6) . . . .
C81 C80 C85 C84 -16(3) . . . .
C81 C80 C85 C86 -102(7) . . . .
C86 C80 C85 C81 102(7) . . . .
C86 C80 C85 C84 86(6) . . . .
C87 C80 C85 C81 42(5) . . . .
C87 C80 C85 C84 25(3) . . . .
C87 C80 C85 C86 -61(5) . . . .
C79 C80 C86 C85 107(6) . . . .
C79 C80 C86 C87 12.7(14) . . . .
C81 C80 C86 C79 -79(6) . . . .
C81 C80 C86 C85 28(3) . . . .
C81 C80 C86 C87 -66(7) . . . .
C85 C80 C86 C79 -107(6) . . . .
C85 C80 C86 C87 -95(6) . . . .
C87 C80 C86 C79 -12.7(14) . . . .
C87 C80 C86 C85 95(6) . . . .
C79 C80 C87 C78 126(8) . . . .
C79 C80 C87 C86 -75(7) . . . .
C79 C80 C87 C88 132(7) . . . .
C81 C80 C87 C78 -16(3) . . . .
C81 C80 C87 C79 -142(7) . . . .
C81 C80 C87 C86 143(4) . . . .
C81 C80 C87 C88 -10(2) . . . .
C85 C80 C87 C78 -28(3) . . . .
C85 C80 C87 C79 -155(7) . . . .
C85 C80 C87 C86 130(5) . . . .
C85 C80 C87 C88 -23(3) . . . .
C86 C80 C87 C78 -159(4) . . . .
C86 C80 C87 C79 75(7) . . . .
C86 C80 C87 C88 -153(4) . . . .
C76 C81 C84 C82 171(10) . . . .
C76 C81 C84 C83 1(5) . . . .
C76 C81 C84 C85 -41(12) . . . .
C76 C81 C84 C89 179(8) . . . .
C80 C81 C84 C76 3(8) . . . .
C80 C81 C84 C82 173(3) . . . .
C80 C81 C84 C83 3(4) . . . .
C80 C81 C84 C85 -39(6) . . . .
C80 C81 C84 C89 -179(2) . . . .
C85 C81 C84 C76 41(12) . . . .
C85 C81 C84 C82 -148(7) . . . .
C85 C81 C84 C83 42(9) . . . .
C85 C81 C84 C89 -140(7) . . . .
C76 C81 C85 C80 -49(7) . . . .
C76 C81 C85 C84 13(4) . . . .
C76 C81 C85 C86 -33(7) . . . .
C80 C81 C85 C84 61(9) . . . .
C80 C81 C85 C86 16.1(18) . . . .
C84 C81 C85 C80 -61(9) . . . .
C84 C81 C85 C86 -45(9) . . . .
C76 C82 C84 C81 -175(6) . . . .
C76 C82 C84 C83 -3(2) . . . .
C76 C82 C84 C85 172(6) . . . .
C76 C82 C84 C89 173(4) . . . .
C89 C82 C84 C76 -173(4) . . . .
C89 C82 C84 C81 12(5) . . . .
C89 C82 C84 C83 -176(3) . . . .
C89 C82 C84 C85 -1(6) . . . .
C76 C82 C89 C84 -2.2(13) . . . .
C84 C82 C89 C76 2.2(13) . . . .
C76 C83 C84 C81 -179(6) . . . .
C76 C83 C84 C82 6(5) . . . .
C76 C83 C84 C85 -172(6) . . . .
C76 C83 C84 C89 3(5) . . . .
C77 C83 C84 C76 160(9) . . . .
C77 C83 C84 C81 -20(8) . . . .
C77 C83 C84 C82 166(7) . . . .
C77 C83 C84 C85 -12(8) . . . .
C77 C83 C84 C89 163(7) . . . .
C78 C83 C84 C76 174(5) . . . .
C78 C83 C84 C81 -5(3) . . . .
C78 C83 C84 C82 -179.8(17) . . . .
C78 C83 C84 C85 2(2) . . . .
C78 C83 C84 C89 177.5(19) . . . .
C88 C83 C84 C76 172(5) . . . .
C88 C83 C84 C81 -7(3) . . . .
C88 C83 C84 C82 177.7(19) . . . .
C88 C83 C84 C85 0(2) . . . .
C88 C83 C84 C89 175(2) . . . .
C76 C83 C88 C77 -167(6) . . . .
C76 C83 C88 C78 26(10) . . . .
C76 C83 C88 C79 10(3) . . . .
C76 C83 C88 C87 3(3) . . . .
C77 C83 C88 C78 -167(10) . . . .
C77 C83 C88 C79 177(5) . . . .
C77 C83 C88 C87 170(5) . . . .
C78 C83 C88 C77 167(10) . . . .
C78 C83 C88 C79 -16(8) . . . .
C78 C83 C88 C87 -23(8) . . . .
C84 C83 C88 C77 -170(5) . . . .
C84 C83 C88 C78 23(9) . . . .
C84 C83 C88 C79 7(2) . . . .
C84 C83 C88 C87 0(2) . . . .
C76 C84 C85 C80 -20(6) . . . .
C76 C84 C85 C81 -148(10) . . . .
C76 C84 C85 C86 -6(6) . . . .
C81 C84 C85 C80 128(8) . . . .
C81 C84 C85 C86 142(8) . . . .
C82 C84 C85 C80 172(4) . . . .
C82 C84 C85 C81 43(9) . . . .
C82 C84 C85 C86 -174(4) . . . .
C83 C84 C85 C80 -14(3) . . . .
C83 C84 C85 C81 -142(8) . . . .
C83 C84 C85 C86 0(2) . . . .
C89 C84 C85 C80 171(2) . . . .
C89 C84 C85 C81 43(8) . . . .
C89 C84 C85 C86 -175(2) . . . .
C76 C84 C89 C82 6(4) . . . .
C81 C84 C89 C76 -179(4) . . . .
C81 C84 C89 C82 -173(3) . . . .
C82 C84 C89 C76 -6(4) . . . .
C83 C84 C89 C76 -1(2) . . . .
C83 C84 C89 C82 5(4) . . . .
C85 C84 C89 C76 174(4) . . . .
C85 C84 C89 C82 180(3) . . . .
C80 C85 C86 C79 89(6) . . . .
C80 C85 C86 C87 101(6) . . . .
C81 C85 C86 C79 0(5) . . . .
C81 C85 C86 C80 -88(7) . . . .
C81 C85 C86 C87 13(4) . . . .
C84 C85 C86 C79 -12(3) . . . .
C84 C85 C86 C80 -101(6) . . . .
C84 C85 C86 C87 0(3) . . . .
C79 C86 C87 C78 109(7) . . . .
C79 C86 C87 C80 84(7) . . . .
C79 C86 C87 C88 114(7) . . . .
C80 C86 C87 C78 25(5) . . . .
C80 C86 C87 C79 -84(7) . . . .
C80 C86 C87 C88 30(4) . . . .
C85 C86 C87 C78 -5(3) . . . .
C85 C86 C87 C79 -114(6) . . . .
C85 C86 C87 C80 -30(3) . . . .
C85 C86 C87 C88 0(3) . . . .
C78 C87 C88 C77 165(7) . . . .
C78 C87 C88 C79 121(8) . . . .
C78 C87 C88 C83 161(6) . . . .
C79 C87 C88 C77 43(7) . . . .
C79 C87 C88 C78 -121(8) . . . .
C79 C87 C88 C83 39(6) . . . .
C80 C87 C88 C77 11(3) . . . .
C80 C87 C88 C78 -154(6) . . . .
C80 C87 C88 C79 -32(5) . . . .
C80 C87 C88 C83 7(2) . . . .
C86 C87 C88 C77 4(3) . . . .
C86 C87 C88 C78 -161(6) . . . .
C86 C87 C88 C79 -40(5) . . . .
C86 C87 C88 C83 0(3) . . . .
C95 C90 C91 C92 0(2) . . . .
C95 C90 C91 C93 3(3) . . . 3_566
C95 C90 C91 C94 3(5) . . . 3_566
C92 C90 C91 C92 -0.6(16) 3_566 . . .
C92 C90 C91 C93 2(3) 3_566 . . 3_566
C92 C90 C91 C94 2(5) 3_566 . . 3_566
C93 C90 C91 C92 -3(4) 3_566 . . .
C93 C90 C91 C94 0(6) 3_566 . . 3_566
C91 C90 C95 C94 0(2) . . . .
C91 C90 C95 C92 -1(2) . . . 3_566
C91 C90 C95 C93 -1.3(15) . . . 3_566
C91 C90 C95 C96 -179(2) . . . 3_566
C92 C90 C95 C94 1.3(14) 3_566 . . .
C92 C90 C95 C93 0(3) 3_566 . . 3_566
C92 C90 C95 C96 -177(4) 3_566 . . 3_566
C93 C90 C95 C94 1(3) 3_566 . . .
C93 C90 C95 C92 0(3) 3_566 . . 3_566
C93 C90 C95 C96 -177(3) 3_566 . . 3_566
C91 C90 C92 C93 0.9(14) . . 3_566 .
C91 C90 C92 C95 179(2) . . 3_566 .
C91 C90 C92 C91 1(2) . . 3_566 3_566
C91 C90 C92 C93 -1.1(17) . . 3_566 3_566
C91 C90 C92 C96 -179.9(12) . . 3_566 3_566
C95 C90 C92 C93 -178(2) . . 3_566 .
C95 C90 C92 C91 -178(3) . . 3_566 3_566
C95 C90 C92 C93 -180(3) . . 3_566 3_566
C95 C90 C92 C96 1.2(17) . . 3_566 3_566
C93 C90 C92 C93 2(2) 3_566 . 3_566 .
C93 C90 C92 C95 180(3) 3_566 . 3_566 .
C91 C90 C93 C95 178(3) . . 3_566 .
C91 C90 C93 C92 178(4) . . 3_566 3_566
C91 C90 C93 C94 0(3) . . 3_566 3_566
C95 C90 C93 C91 -178(3) . . 3_566 .
C95 C90 C93 C92 0.0(12) . . 3_566 3_566
C95 C90 C93 C94 -178(5) . . 3_566 3_566
C92 C90 C93 C91 -178(4) 3_566 . 3_566 .
C92 C90 C93 C95 0.0(12) 3_566 . 3_566 .
C90 C91 C92 C93 0(2) . . . .
C90 C91 C92 C96 -179.9(14) . . . .
C90 C91 C92 C90 1(3) . . . 3_566
C90 C91 C92 C93 1.0(13) . . . 3_566
C90 C91 C92 C94 178(3) . . . 3_566
C90 C91 C92 C95 178(4) . . . 3_566
C93 C91 C92 C93 -1(2) 3_566 . . .
C93 C91 C92 C96 179.2(16) 3_566 . . .
C93 C91 C92 C90 0(3) 3_566 . . 3_566
C93 C91 C92 C94 177(4) 3_566 . . 3_566
C93 C91 C92 C95 177(4) 3_566 . . 3_566
C94 C91 C92 C93 -178(3) 3_566 . . .
C94 C91 C92 C96 3(3) 3_566 . . .
C94 C91 C92 C90 -177(4) 3_566 . . 3_566
C94 C91 C92 C93 -177(4) 3_566 . . 3_566
C94 C91 C92 C95 0(5) 3_566 . . 3_566
C90 C91 C93 C92 -178(3) . . 3_566 .
C90 C91 C93 C92 -176(6) . . 3_566 3_566
C90 C91 C93 C94 -180(3) . . 3_566 3_566
C92 C91 C93 C90 178(3) . . 3_566 .
C92 C91 C93 C92 1(3) . . 3_566 3_566
C92 C91 C93 C94 -2(3) . . 3_566 3_566
C94 C91 C93 C90 180(3) 3_566 . 3_566 .
C94 C91 C93 C92 2(3) 3_566 . 3_566 .
C90 C91 C94 C92 -4(6) . . 3_566 .
C90 C91 C94 C93 0(3) . . 3_566 3_566
C90 C91 C94 C95 -4(8) . . 3_566 3_566
C92 C91 C94 C93 4(5) . . 3_566 3_566
C92 C91 C94 C95 0(2) . . 3_566 3_566
C93 C91 C94 C92 -4(5) 3_566 . 3_566 .
C91 C92 C93 C94 0(2) . . . .
C91 C92 C93 C90 179(2) . . . 3_566
C91 C92 C93 C91 2(3) . . . 3_566
C91 C92 C93 C92 0.5(14) . . . 3_566
C91 C92 C93 C95 179(3) . . . 3_566
C96 C92 C93 C94 179.9(14) . . . .
C96 C92 C93 C90 -1(2) . . . 3_566
C96 C92 C93 C91 -179(3) . . . 3_566
C96 C92 C93 C92 -179.7(12) . . . 3_566
C96 C92 C93 C95 -1.4(16) . . . 3_566
C90 C92 C93 C94 -179(3) 3_566 . . .
C90 C92 C93 C91 -177(4) 3_566 . . 3_566
C90 C92 C93 C92 -178(2) 3_566 . . 3_566
C90 C92 C93 C95 0(3) 3_566 . . 3_566
C93 C92 C93 C94 -0.5(16) 3_566 . . .
C93 C92 C93 C90 178(2) 3_566 . . 3_566
C93 C92 C93 C91 1(3) 3_566 . . 3_566
C93 C92 C93 C92 0.0(9) 3_566 . . 3_566
C93 C92 C93 C95 178(2) 3_566 . . 3_566
C94 C92 C93 C94 -2(3) 3_566 . . .
C94 C92 C93 C90 177(3) 3_566 . . 3_566
C94 C92 C93 C91 0(5) 3_566 . . 3_566
C94 C92 C93 C92 -1(3) 3_566 . . 3_566
C94 C92 C93 C95 177(4) 3_566 . . 3_566
C95 C92 C93 C94 -179(2) 3_566 . . .
C95 C92 C93 C90 0(3) 3_566 . . 3_566
C95 C92 C93 C91 -177(3) 3_566 . . 3_566
C95 C92 C93 C92 -178.2(19) 3_566 . . 3_566
C91 C92 C96 C95 -177(4) . . . 3_566
C93 C92 C96 C95 3(4) . . . 3_566
C90 C92 C96 C95 3(3) 3_566 . . 3_566
C93 C92 C96 C95 -176(4) 3_566 . . 3_566
C94 C92 C96 C95 -176(4) 3_566 . . 3_566
C91 C92 C93 C95 -178(2) . . 3_566 .
C91 C92 C93 C92 -179(2) . . 3_566 3_566
C91 C92 C93 C94 1.6(17) . . 3_566 3_566
C93 C92 C93 C91 179.2(17) . . 3_566 .
C93 C92 C93 C95 0.8(14) . . 3_566 .
C93 C92 C93 C92 0.0(12) . . 3_566 3_566
C93 C92 C93 C94 -179.2(19) . . 3_566 3_566
C96 C92 C93 C91 -1(3) . . 3_566 .
C96 C92 C93 C95 -180(2) . . 3_566 .
C96 C92 C93 C92 179(2) . . 3_566 3_566
C96 C92 C93 C94 0(2) . . 3_566 3_566
C90 C92 C93 C91 -180.0(18) 3_566 . 3_566 .
C90 C92 C93 C95 1.7(17) 3_566 . 3_566 .
C94 C92 C93 C91 -1.6(17) 3_566 . 3_566 .
C94 C92 C93 C95 -180.0(19) 3_566 . 3_566 .
C91 C92 C94 C93 -2(2) . . 3_566 3_566
C91 C92 C94 C95 -180(3) . . 3_566 3_566
C93 C92 C94 C91 3(5) . . 3_566 .
C93 C92 C94 C93 1(3) . . 3_566 3_566
C93 C92 C94 C95 -177(5) . . 3_566 3_566
C96 C92 C94 C91 -178(3) . . 3_566 .
C96 C92 C94 C93 -179.9(12) . . 3_566 3_566
C96 C92 C94 C95 2(2) . . 3_566 3_566
C93 C92 C94 C91 2(2) 3_566 . 3_566 .
C95 C92 C94 C91 180(3) 3_566 . 3_566 .
C91 C92 C95 C93 -178(4) . . 3_566 .
C91 C92 C95 C96 5(6) . . 3_566 .
C91 C92 C95 C90 -178(3) . . 3_566 3_566
C91 C92 C95 C94 0(2) . . 3_566 3_566
C93 C92 C95 C96 -177(3) . . 3_566 .
C93 C92 C95 C90 0.0(12) . . 3_566 3_566
C93 C92 C95 C94 178(3) . . 3_566 3_566
C96 C92 C95 C93 177(3) . . 3_566 .
C96 C92 C95 C90 177(4) . . 3_566 3_566
C96 C92 C95 C94 -5(5) . . 3_566 3_566
C90 C92 C95 C93 0.0(12) 3_566 . 3_566 .
C90 C92 C95 C96 -177(4) 3_566 . 3_566 .
C94 C92 C95 C93 -178(3) 3_566 . 3_566 .
C94 C92 C95 C96 5(5) 3_566 . 3_566 .
C92 C93 C94 C95 0(2) . . . .
C92 C93 C94 C91 177(4) . . . 3_566
C92 C93 C94 C92 1(2) . . . 3_566
C90 C93 C94 C95 -177(5) 3_566 . . .
C90 C93 C94 C91 0(6) 3_566 . . 3_566
C90 C93 C94 C92 -176(5) 3_566 . . 3_566
C91 C93 C94 C95 -177(4) 3_566 . . .
C91 C93 C94 C92 -176(4) 3_566 . . 3_566
C92 C93 C94 C95 -0.9(11) 3_566 . . .
C92 C93 C94 C91 176(4) 3_566 . . 3_566
C95 C93 C94 C95 -1(3) 3_566 . . .
C95 C93 C94 C91 176(4) 3_566 . . 3_566
C95 C93 C94 C92 0(3) 3_566 . . 3_566
C92 C93 C95 C90 180(3) . . 3_566 3_566
C92 C93 C95 C94 -1.1(15) . . 3_566 3_566
C94 C93 C95 C92 2(3) . . 3_566 .
C94 C93 C95 C90 -178(4) . . 3_566 3_566
C94 C93 C95 C94 1(3) . . 3_566 3_566
C90 C93 C95 C92 -180(3) 3_566 . 3_566 .
C92 C93 C95 C92 2(2) 3_566 . 3_566 .
C93 C94 C95 C90 0(2) . . . .
C93 C94 C95 C92 2(3) . . . 3_566
C93 C94 C95 C93 0.6(18) . . . 3_566
C93 C94 C95 C96 179.0(18) . . . 3_566
C91 C94 C95 C90 -2(5) 3_566 . . .
C91 C94 C95 C92 0(5) 3_566 . . 3_566
C91 C94 C95 C93 -2(4) 3_566 . . 3_566
C91 C94 C95 C96 177(4) 3_566 . . 3_566
C92 C94 C95 C90 -2(3) 3_566 . . .
C92 C94 C95 C93 -2(3) 3_566 . . 3_566
C92 C94 C95 C96 177(4) 3_566 . . 3_566
C90 C95 C96 C92 176(6) . . 3_566 3_566
C94 C95 C96 C92 -3(3) . . 3_566 3_566
